data_4085424
loop_
_publ_author_name
'Liu, Yuesheng'
'Xiao, Jie'
'Wang, Lei'
'Song, You'
'Deng, Liang'

_publ_section_title
;
 Carbon--Carbon Bond Formation Reactivity of a Four-Coordinate
 NHC-Supported Iron(II) Phenyl Compound
;
_journal_issue 3
_journal_name_full Organometallics
_journal_page_first 599
_journal_paper_doi 10.1021/om501061b
_journal_volume 34
_journal_year 2015
_chemical_formula_sum 'C60 H70 B F24 Fe N4 P2'
_chemical_formula_weight 1431.80
_chemical_name_systematic
; 
 ? 
;
_space_group_IT_number 15
_symmetry_cell_setting monoclinic
_symmetry_space_group_name_Hall '-C 2yc'
_symmetry_space_group_name_H-M 'C 1 2/c 1'
_atom_sites_solution_hydrogens geom
_atom_sites_solution_primary direct
_atom_sites_solution_secondary difmap
_audit_creation_method SHELXL-97
_cell_angle_alpha 90.00
_cell_angle_beta 120.178(2)
_cell_angle_gamma 90.00
_cell_formula_units_Z 16
_cell_length_a 44.470(4)
_cell_length_b 18.7100(18)
_cell_length_c 37.836(6)
_cell_measurement_reflns_used 6318
_cell_measurement_temperature 140(2)
_cell_measurement_theta_max 22.24
_cell_measurement_theta_min 2.26
_cell_volume 27214(6)
_computing_cell_refinement 'Bruker SAINT'
_computing_data_collection 'Bruker APEX2'
_computing_data_reduction 'Bruker SAINT'
_computing_molecular_graphics 'Bruker SHELXTL'
_computing_publication_material 'Bruker SHELXTL'
_computing_structure_refinement 'SHELXL-97 (Sheldrick, 2008)'
_computing_structure_solution 'SHELXS-97 (Sheldrick, 2008)'
_diffrn_ambient_temperature 140(2)
_diffrn_measured_fraction_theta_full 0.998
_diffrn_measured_fraction_theta_max 0.998
_diffrn_measurement_device_type 'Bruker APEX-II CCD'
_diffrn_measurement_method '\f and \w scans'
_diffrn_radiation_monochromator graphite
_diffrn_radiation_source 'fine-focus sealed tube'
_diffrn_radiation_type MoK\a
_diffrn_radiation_wavelength 0.71073
_diffrn_reflns_av_R_equivalents 0.1332
_diffrn_reflns_av_sigmaI/netI 0.1283
_diffrn_reflns_limit_h_max 53
_diffrn_reflns_limit_h_min -52
_diffrn_reflns_limit_k_max 22
_diffrn_reflns_limit_k_min -22
_diffrn_reflns_limit_l_max 45
_diffrn_reflns_limit_l_min -44
_diffrn_reflns_number 90001
_diffrn_reflns_theta_full 25.10
_diffrn_reflns_theta_max 25.10
_diffrn_reflns_theta_min 1.16
_exptl_absorpt_coefficient_mu 0.374
_exptl_absorpt_correction_T_max 0.9635
_exptl_absorpt_correction_T_min 0.9222
_exptl_absorpt_correction_type multi-scan
_exptl_absorpt_process_details sadabs
_exptl_crystal_colour orange
_exptl_crystal_density_diffrn 1.398
_exptl_crystal_density_method 'not measured'
_exptl_crystal_description block
_exptl_crystal_F_000 11760
_exptl_crystal_size_max 0.22
_exptl_crystal_size_mid 0.16
_exptl_crystal_size_min 0.10
_refine_diff_density_max 0.974
_refine_diff_density_min -0.970
_refine_diff_density_rms 0.084
_refine_ls_extinction_method none
_refine_ls_goodness_of_fit_ref 1.002
_refine_ls_hydrogen_treatment constr
_refine_ls_matrix_type full
_refine_ls_number_parameters 1684
_refine_ls_number_reflns 24200
_refine_ls_number_restraints 138
_refine_ls_restrained_S_all 1.068
_refine_ls_R_factor_all 0.1572
_refine_ls_R_factor_gt 0.0696
_refine_ls_shift/su_max 0.045
_refine_ls_shift/su_mean 0.001
_refine_ls_structure_factor_coef Fsqd
_refine_ls_weighting_details 'calc w=1/[\s^2^(Fo^2^)+(0.1080P)^2^+0.0000P] where P=(Fo^2^+2Fc^2^)/3'
_refine_ls_weighting_scheme calc
_refine_ls_wR_factor_gt 0.1676
_refine_ls_wR_factor_ref 0.2180
_reflns_number_gt 12295
_reflns_number_total 24200
_reflns_threshold_expression >2sigma(I)
_cod_data_source_file om501061b_si_002.cif
_cod_data_source_block 4
_cod_depositor_comments
;
The following automatic conversions were performed:

'_symmetry_cell_setting' value 'Monoclinic' changed to 'monoclinic'
according to
/usr/data/users/saulius/crontab/automatic-downloads/rss-feeds/ACS/lib/dictionaries/cif_core.dic
dictionary named 'cif_core.dic' version 2.4.2 from 2011-04-26.

Automatic conversion script
Id: cif_fix_values 3008 2015-01-20 13:52:24Z robertas 

 Adding full bibliography for 4085421--4085425.cif.
;
_cod_original_sg_symbol_H-M C2/c
_cod_database_code 4085424

loop_
_symmetry_equiv_pos_as_xyz
'x, y, z'
'-x, y, -z+1/2'
'x+1/2, y+1/2, z'
'-x+1/2, y+1/2, -z+1/2'
'-x, -y, -z'
'x, -y, z-1/2'
'-x+1/2, -y+1/2, -z'
'x+1/2, -y+1/2, z-1/2'

loop_
_atom_site_label
_atom_site_type_symbol
_atom_site_fract_x
_atom_site_fract_y
_atom_site_fract_z
_atom_site_U_iso_or_equiv
_atom_site_adp_type
_atom_site_occupancy
_atom_site_symmetry_multiplicity
_atom_site_calc_flag
_atom_site_refinement_flags
_atom_site_disorder_assembly
_atom_site_disorder_group
Fe1 Fe 0.39545(2) 0.54066(4) 0.81973(3) 0.0250(2) Uani 1 1 d . . .
Fe2 Fe 0.35727(2) 0.96925(4) 0.01708(3) 0.0269(2) Uani 1 1 d . . .
B1 B 0.38227(18) 0.5073(3) 0.5563(2) 0.0256(15) Uani 1 1 d . . .
B2 B 0.37257(17) 1.0033(3) 0.2947(2) 0.0218(14) Uani 1 1 d . . .
N1 N 0.33315(14) 0.5417(2) 0.83689(16) 0.0330(12) Uani 1 1 d . . .
N2 N 0.31620(13) 0.5141(3) 0.77458(16) 0.0345(12) Uani 1 1 d . . .
N3 N 0.39852(13) 0.3787(2) 0.81089(15) 0.0317(12) Uani 1 1 d . . .
N4 N 0.40750(12) 0.4289(2) 0.76573(15) 0.0277(11) Uani 1 1 d . . .
N5 N 0.34343(13) 0.9790(2) 0.08876(15) 0.0312(12) Uani 1 1 d . . .
N6 N 0.30452(12) 1.0413(2) 0.03894(15) 0.0291(11) Uani 1 1 d . . .
N7 N 0.43789(13) 0.9787(2) 0.07186(15) 0.0309(12) Uani 1 1 d . . .
N8 N 0.41439(13) 1.0802(2) 0.07016(15) 0.0283(11) Uani 1 1 d . . .
P1 P 0.39643(4) 0.64987(8) 0.79212(5) 0.0336(4) Uani 1 1 d . . .
P2 P 0.44408(4) 0.55417(8) 0.88405(5) 0.0348(4) Uani 1 1 d . . .
P3 P 0.33836(5) 1.01057(10) -0.04772(5) 0.0424(5) Uani 1 1 d . . .
P4 P 0.34621(5) 0.84674(9) 0.00442(6) 0.0395(4) Uani 1 1 d . . .
F1 F 0.30810(11) 0.7026(2) 0.57731(13) 0.0614(12) Uani 1 1 d . . .
F2 F 0.31390(12) 0.6402(2) 0.62714(15) 0.0727(14) Uani 1 1 d . . .
F3 F 0.33760(11) 0.7426(2) 0.63769(14) 0.0699(13) Uani 1 1 d . . .
F4 F 0.47488(15) 0.7019(3) 0.6700(2) 0.149(3) Uani 1 1 d U . .
F5 F 0.48230(11) 0.6076(2) 0.69919(14) 0.0708(13) Uani 1 1 d U . .
F6 F 0.46135(13) 0.6916(4) 0.71503(19) 0.140(3) Uani 1 1 d U . .
F7 F 0.45903(17) 0.2763(3) 0.66554(14) 0.105(2) Uani 1 1 d . . .
F8 F 0.47320(12) 0.3792(2) 0.69172(12) 0.0666(13) Uani 1 1 d . . .
F9 F 0.50667(14) 0.3203(3) 0.67910(15) 0.102(2) Uani 1 1 d . . .
F10 F 0.43462(15) 0.3041(3) 0.49756(18) 0.115(2) Uani 1 1 d . . .
F11 F 0.48667(15) 0.3060(3) 0.53997(16) 0.105(2) Uani 1 1 d . . .
F12 F 0.46326(19) 0.3954(3) 0.50497(19) 0.116(2) Uani 1 1 d . . .
F13 F 0.46530(10) 0.6947(2) 0.54300(12) 0.0517(10) Uani 1 1 d . . .
F14 F 0.44283(11) 0.7178(2) 0.47994(14) 0.0730(14) Uani 1 1 d . . .
F15 F 0.46503(10) 0.6150(2) 0.50319(13) 0.0532(11) Uani 1 1 d . . .
F16 F 0.31775(11) 0.7150(3) 0.40594(15) 0.0912(18) Uani 1 1 d . . .
F17 F 0.29919(12) 0.7110(3) 0.44701(15) 0.0886(16) Uani 1 1 d . . .
F18 F 0.29346(11) 0.6208(2) 0.41166(14) 0.0712(13) Uani 1 1 d . . .
F19 F 0.26286(12) 0.4381(2) 0.42284(12) 0.0695(13) Uani 1 1 d . . .
F20 F 0.28538(13) 0.3366(3) 0.42967(13) 0.0845(16) Uani 1 1 d . . .
F21 F 0.24281(13) 0.3485(3) 0.43813(14) 0.0954(19) Uani 1 1 d . . .
F22 F 0.33592(13) 0.3338(3) 0.62564(15) 0.112(2) Uani 1 1 d U . .
F23 F 0.28858(15) 0.2929(3) 0.58161(15) 0.1034(19) Uani 1 1 d U . .
F24 F 0.29176(18) 0.3941(3) 0.60445(18) 0.115(2) Uani 1 1 d U . .
F25 F 0.28806(17) 0.7478(3) 0.17905(17) 0.112(2) Uani 1 1 d . . .
F26 F 0.29142(16) 0.8486(3) 0.15558(14) 0.1022(19) Uani 1 1 d . . .
F27 F 0.33480(14) 0.7861(3) 0.18636(15) 0.0933(17) Uani 1 1 d . . .
F28 F 0.25368(15) 0.8327(3) 0.2807(2) 0.0399(16) Uani 0.50 1 d PDU A 1
F29 F 0.2948(3) 0.7525(4) 0.3165(3) 0.064(3) Uani 0.50 1 d PDU A 1
F30 F 0.2964(2) 0.8678(5) 0.3391(3) 0.068(2) Uani 0.50 1 d PDU A 1
F28' F 0.32434(19) 0.8056(4) 0.3524(2) 0.069(2) Uani 0.50 1 d PDU A 2
F29' F 0.2825(3) 0.7513(4) 0.3002(3) 0.064(3) Uani 0.50 1 d PDU A 2
F30' F 0.2759(3) 0.8654(5) 0.3194(4) 0.089(3) Uani 0.50 1 d PDU A 2
F31 F 0.45898(12) 0.8328(2) 0.43196(16) 0.0757(14) Uani 1 1 d . . .
F32 F 0.40872(11) 0.8383(2) 0.42376(14) 0.0706(14) Uani 1 1 d . . .
F33 F 0.45083(18) 0.8896(2) 0.47494(14) 0.109(2) Uani 1 1 d . . .
F34 F 0.48095(17) 1.1334(3) 0.46195(17) 0.128(3) Uani 1 1 d . . .
F35 F 0.46438(15) 1.1758(2) 0.40296(16) 0.0881(17) Uani 1 1 d . . .
F36 F 0.43281(17) 1.1816(3) 0.4286(2) 0.112(2) Uani 1 1 d . . .
F37 F 0.28720(13) 1.2477(3) 0.31676(13) 0.0804(16) Uani 1 1 d . . .
F38 F 0.32957(12) 1.1920(2) 0.36404(12) 0.0592(12) Uani 1 1 d . . .
F39 F 0.28062(15) 1.1417(3) 0.33187(18) 0.105(2) Uani 1 1 d . . .
F40 F 0.28110(15) 1.2497(3) 0.18413(14) 0.0959(17) Uani 1 1 d U . .
F41 F 0.30519(14) 1.1708(3) 0.16922(14) 0.0856(16) Uani 1 1 d U . .
F42 F 0.25746(16) 1.1525(4) 0.16475(17) 0.151(3) Uani 1 1 d U . .
F43 F 0.41201(13) 1.1762(3) 0.21389(18) 0.0947(19) Uani 1 1 d . . .
F44 F 0.46355(13) 1.1736(2) 0.26191(15) 0.0725(14) Uani 1 1 d . . .
F45 F 0.45013(14) 1.1203(2) 0.20668(15) 0.0783(15) Uani 1 1 d . . .
F46 F 0.45496(11) 0.8438(2) 0.24066(14) 0.0577(11) Uani 1 1 d . . .
F47 F 0.49942(10) 0.8957(2) 0.28901(13) 0.0559(11) Uani 1 1 d . . .
F48 F 0.46594(11) 0.8354(2) 0.30284(14) 0.0641(13) Uani 1 1 d . . .
C1 C 0.34523(17) 0.5335(3) 0.81024(19) 0.0308(14) Uani 1 1 d . . .
C2 C 0.40240(15) 0.4444(3) 0.79733(18) 0.0270(13) Uani 1 1 d . . .
C3 C 0.29779(18) 0.5275(3) 0.8182(2) 0.0437(18) Uani 1 1 d . . .
C4 C 0.28714(17) 0.5099(3) 0.7788(2) 0.0431(17) Uani 1 1 d . . .
C5 C 0.2759(2) 0.5329(4) 0.8382(3) 0.062(2) Uani 1 1 d . . .
H5A H 0.2518 0.5199 0.8184 0.093 Uiso 1 1 calc R . .
H5B H 0.2766 0.5821 0.8475 0.093 Uiso 1 1 calc R . .
H5C H 0.2850 0.5004 0.8616 0.093 Uiso 1 1 calc R . .
C6 C 0.25137(19) 0.4872(5) 0.7459(3) 0.066(2) Uani 1 1 d . . .
H6A H 0.2354 0.4885 0.7567 0.100 Uiso 1 1 calc R . .
H6B H 0.2524 0.4385 0.7370 0.100 Uiso 1 1 calc R . .
H6C H 0.2430 0.5199 0.7226 0.100 Uiso 1 1 calc R . .
C7 C 0.35713(18) 0.5610(3) 0.8803(2) 0.0405(17) Uani 1 1 d . . .
H7A H 0.3809 0.5627 0.8835 0.049 Uiso 1 1 calc R . .
C8 C 0.3506(2) 0.6350(4) 0.8909(3) 0.064(2) Uani 1 1 d . . .
H8A H 0.3503 0.6695 0.8712 0.096 Uiso 1 1 calc R . .
H8B H 0.3691 0.6476 0.9185 0.096 Uiso 1 1 calc R . .
H8C H 0.3281 0.6359 0.8899 0.096 Uiso 1 1 calc R . .
C9 C 0.3588(2) 0.5031(4) 0.9094(2) 0.065(2) Uani 1 1 d . . .
H9A H 0.3635 0.4568 0.9010 0.097 Uiso 1 1 calc R . .
H9B H 0.3365 0.5009 0.9088 0.097 Uiso 1 1 calc R . .
H9C H 0.3774 0.5142 0.9372 0.097 Uiso 1 1 calc R . .
C10 C 0.31807(17) 0.5020(3) 0.7364(2) 0.0392(16) Uani 1 1 d . . .
H10A H 0.3420 0.5161 0.7431 0.047 Uiso 1 1 calc R . .
C11 C 0.31394(19) 0.4228(4) 0.7243(2) 0.055(2) Uani 1 1 d . . .
H11A H 0.3307 0.3943 0.7477 0.082 Uiso 1 1 calc R . .
H11B H 0.3182 0.4163 0.7015 0.082 Uiso 1 1 calc R . .
H11C H 0.2903 0.4071 0.7161 0.082 Uiso 1 1 calc R . .
C12 C 0.29313(19) 0.5495(4) 0.7014(2) 0.060(2) Uani 1 1 d . . .
H12A H 0.2970 0.5995 0.7104 0.090 Uiso 1 1 calc R . .
H12B H 0.2691 0.5359 0.6929 0.090 Uiso 1 1 calc R . .
H12C H 0.2971 0.5438 0.6783 0.090 Uiso 1 1 calc R . .
C13 C 0.40097(17) 0.3238(3) 0.7870(2) 0.0370(16) Uani 1 1 d . . .
C14 C 0.40698(16) 0.3549(3) 0.75933(19) 0.0338(15) Uani 1 1 d . . .
C15 C 0.3978(2) 0.2460(3) 0.7934(2) 0.0519(19) Uani 1 1 d . . .
H15A H 0.4006 0.2182 0.7733 0.078 Uiso 1 1 calc R . .
H15B H 0.3748 0.2365 0.7900 0.078 Uiso 1 1 calc R . .
H15C H 0.4158 0.2323 0.8210 0.078 Uiso 1 1 calc R . .
C16 C 0.41121(19) 0.3202(3) 0.7268(2) 0.0480(18) Uani 1 1 d . . .
H16A H 0.4099 0.2682 0.7288 0.072 Uiso 1 1 calc R . .
H16B H 0.4339 0.3332 0.7302 0.072 Uiso 1 1 calc R . .
H16C H 0.3927 0.3363 0.7000 0.072 Uiso 1 1 calc R . .
C17 C 0.39396(19) 0.3720(3) 0.8467(2) 0.0423(17) Uani 1 1 d . . .
H17A H 0.3970 0.4208 0.8589 0.051 Uiso 1 1 calc R . .
C18 C 0.3569(2) 0.3473(4) 0.8339(3) 0.070(3) Uani 1 1 d . . .
H18A H 0.3400 0.3802 0.8132 0.105 Uiso 1 1 calc R . .
H18B H 0.3538 0.3469 0.8578 0.105 Uiso 1 1 calc R . .
H18C H 0.3531 0.2990 0.8223 0.105 Uiso 1 1 calc R . .
C19 C 0.4212(3) 0.3242(4) 0.8794(2) 0.080(3) Uani 1 1 d . . .
H19A H 0.4444 0.3420 0.8871 0.120 Uiso 1 1 calc R . .
H19B H 0.4185 0.2754 0.8687 0.120 Uiso 1 1 calc R . .
H19C H 0.4184 0.3241 0.9034 0.120 Uiso 1 1 calc R . .
C20 C 0.41490(17) 0.4853(3) 0.7445(2) 0.0361(16) Uani 1 1 d . . .
H20A H 0.4110 0.5315 0.7549 0.043 Uiso 1 1 calc R . .
C21 C 0.3895(2) 0.4850(4) 0.6984(2) 0.053(2) Uani 1 1 d . . .
H21A H 0.3655 0.4853 0.6932 0.079 Uiso 1 1 calc R . .
H21B H 0.3932 0.4419 0.6863 0.079 Uiso 1 1 calc R . .
H21C H 0.3933 0.5275 0.6861 0.079 Uiso 1 1 calc R . .
C22 C 0.4531(2) 0.4857(4) 0.7557(3) 0.058(2) Uani 1 1 d . . .
H22A H 0.4681 0.4863 0.7855 0.086 Uiso 1 1 calc R . .
H22B H 0.4577 0.5282 0.7440 0.086 Uiso 1 1 calc R . .
H22C H 0.4581 0.4427 0.7446 0.086 Uiso 1 1 calc R . .
C23 C 0.3805(2) 0.7216(4) 0.8114(2) 0.055(2) Uani 1 1 d . . .
H23A H 0.3813 0.7671 0.7991 0.083 Uiso 1 1 calc R . .
H23B H 0.3951 0.7246 0.8412 0.083 Uiso 1 1 calc R . .
H23C H 0.3564 0.7114 0.8042 0.083 Uiso 1 1 calc R . .
C24 C 0.4382(2) 0.6882(4) 0.8017(3) 0.062(2) Uani 1 1 d . . .
H24A H 0.4339 0.7346 0.7879 0.093 Uiso 1 1 calc R . .
H24B H 0.4491 0.6557 0.7911 0.093 Uiso 1 1 calc R . .
H24C H 0.4537 0.6947 0.8312 0.093 Uiso 1 1 calc R . .
C25 C 0.3699(2) 0.6672(4) 0.7372(2) 0.056(2) Uani 1 1 d . . .
H25A H 0.3739 0.7163 0.7314 0.084 Uiso 1 1 calc R . .
H25B H 0.3453 0.6610 0.7284 0.084 Uiso 1 1 calc R . .
H25C H 0.3764 0.6337 0.7222 0.084 Uiso 1 1 calc R . .
C26 C 0.48419(17) 0.5439(4) 0.8823(2) 0.054(2) Uani 1 1 d . . .
H26A H 0.5043 0.5499 0.9098 0.081 Uiso 1 1 calc R . .
H26B H 0.4850 0.5801 0.8641 0.081 Uiso 1 1 calc R . .
H26C H 0.4848 0.4961 0.8720 0.081 Uiso 1 1 calc R . .
C27 C 0.4539(2) 0.4951(4) 0.9273(2) 0.056(2) Uani 1 1 d . . .
H27A H 0.4756 0.5105 0.9514 0.084 Uiso 1 1 calc R . .
H27B H 0.4565 0.4459 0.9204 0.084 Uiso 1 1 calc R . .
H27C H 0.4349 0.4975 0.9333 0.084 Uiso 1 1 calc R . .
C28 C 0.45057(18) 0.6409(3) 0.9099(2) 0.0418(17) Uani 1 1 d . . .
H28A H 0.4720 0.6393 0.9366 0.063 Uiso 1 1 calc R . .
H28B H 0.4307 0.6509 0.9137 0.063 Uiso 1 1 calc R . .
H28C H 0.4525 0.6786 0.8932 0.063 Uiso 1 1 calc R . .
C29 C 0.33229(15) 0.9970(3) 0.04890(17) 0.0242(13) Uani 1 1 d . . .
C30 C 0.40629(16) 1.0125(3) 0.05375(18) 0.0294(14) Uani 1 1 d . . .
C31 C 0.32381(18) 1.0124(3) 0.1031(2) 0.0367(16) Uani 1 1 d . . .
C32 C 0.29945(17) 1.0515(3) 0.0721(2) 0.0370(16) Uani 1 1 d . . .
C33 C 0.3297(2) 1.0060(4) 0.1455(2) 0.064(2) Uani 1 1 d . . .
H33A H 0.3123 1.0346 0.1478 0.096 Uiso 1 1 calc R . .
H33B H 0.3530 1.0235 0.1651 0.096 Uiso 1 1 calc R . .
H33C H 0.3276 0.9558 0.1513 0.096 Uiso 1 1 calc R . .
C34 C 0.27091(19) 1.0971(4) 0.0715(2) 0.057(2) Uani 1 1 d . . .
H34A H 0.2728 1.0954 0.0985 0.085 Uiso 1 1 calc R . .
H34B H 0.2481 1.0788 0.0508 0.085 Uiso 1 1 calc R . .
H34C H 0.2735 1.1467 0.0650 0.085 Uiso 1 1 calc R . .
C35 C 0.37331(17) 0.9297(3) 0.11092(19) 0.0373(16) Uani 1 1 d . . .
H35A H 0.3793 0.9111 0.0905 0.045 Uiso 1 1 calc R . .
C36 C 0.40563(18) 0.9673(4) 0.1441(2) 0.0477(18) Uani 1 1 d . . .
H36A H 0.4115 1.0077 0.1321 0.072 Uiso 1 1 calc R . .
H36B H 0.4251 0.9336 0.1562 0.072 Uiso 1 1 calc R . .
H36C H 0.4011 0.9849 0.1654 0.072 Uiso 1 1 calc R . .
C37 C 0.3630(2) 0.8651(4) 0.1274(2) 0.059(2) Uani 1 1 d . . .
H37A H 0.3422 0.8425 0.1051 0.088 Uiso 1 1 calc R . .
H37B H 0.3580 0.8809 0.1486 0.088 Uiso 1 1 calc R . .
H37C H 0.3822 0.8306 0.1391 0.088 Uiso 1 1 calc R . .
C38 C 0.28334(17) 1.0711(3) -0.00263(19) 0.0368(15) Uani 1 1 d . . .
H38A H 0.2958 1.0583 -0.0176 0.044 Uiso 1 1 calc R . .
C39 C 0.2812(2) 1.1525(3) -0.0035(2) 0.056(2) Uani 1 1 d . . .
H39A H 0.3047 1.1726 0.0116 0.083 Uiso 1 1 calc R . .
H39B H 0.2678 1.1682 0.0092 0.083 Uiso 1 1 calc R . .
H39C H 0.2697 1.1692 -0.0319 0.083 Uiso 1 1 calc R . .
C40 C 0.24786(18) 1.0350(4) -0.0258(2) 0.0524(19) Uani 1 1 d . . .
H40A H 0.2509 0.9830 -0.0243 0.079 Uiso 1 1 calc R . .
H40B H 0.2360 1.0501 -0.0545 0.079 Uiso 1 1 calc R . .
H40C H 0.2338 1.0486 -0.0135 0.079 Uiso 1 1 calc R . .
C41 C 0.46458(16) 1.0243(4) 0.09933(19) 0.0366(16) Uani 1 1 d . . .
C42 C 0.44968(17) 1.0872(3) 0.09803(19) 0.0360(15) Uani 1 1 d . . .
C43 C 0.50216(17) 1.0034(4) 0.1258(2) 0.0507(19) Uani 1 1 d . . .
H43A H 0.5155 1.0444 0.1423 0.076 Uiso 1 1 calc R . .
H43B H 0.5115 0.9879 0.1084 0.076 Uiso 1 1 calc R . .
H43C H 0.5040 0.9640 0.1439 0.076 Uiso 1 1 calc R . .
C44 C 0.46692(19) 1.1538(4) 0.1219(2) 0.056(2) Uani 1 1 d . . .
H44A H 0.4919 1.1451 0.1395 0.084 Uiso 1 1 calc R . .
H44B H 0.4568 1.1667 0.1388 0.084 Uiso 1 1 calc R . .
H44C H 0.4633 1.1929 0.1030 0.084 Uiso 1 1 calc R . .
C45 C 0.44142(18) 0.9064(3) 0.0597(2) 0.0425(17) Uani 1 1 d . . .
H45A H 0.4172 0.8886 0.0413 0.051 Uiso 1 1 calc R . .
C46 C 0.4583(2) 0.8536(4) 0.0959(3) 0.070(2) Uani 1 1 d . . .
H46A H 0.4457 0.8551 0.1110 0.105 Uiso 1 1 calc R . .
H46B H 0.4826 0.8671 0.1142 0.105 Uiso 1 1 calc R . .
H46C H 0.4573 0.8051 0.0856 0.105 Uiso 1 1 calc R . .
C47 C 0.4588(2) 0.9086(5) 0.0335(3) 0.072(3) Uani 1 1 d . . .
H47A H 0.4466 0.9429 0.0112 0.109 Uiso 1 1 calc R . .
H47B H 0.4578 0.8610 0.0222 0.109 Uiso 1 1 calc R . .
H47C H 0.4832 0.9233 0.0506 0.109 Uiso 1 1 calc R . .
C48 C 0.38690(17) 1.1351(3) 0.0579(2) 0.0353(15) Uani 1 1 d . . .
H48A H 0.3650 1.1139 0.0352 0.042 Uiso 1 1 calc R . .
C49 C 0.3948(2) 1.2019(4) 0.0406(2) 0.062(2) Uani 1 1 d . . .
H49A H 0.3989 1.1882 0.0184 0.093 Uiso 1 1 calc R . .
H49B H 0.4156 1.2256 0.0623 0.093 Uiso 1 1 calc R . .
H49C H 0.3750 1.2348 0.0301 0.093 Uiso 1 1 calc R . .
C50 C 0.37965(19) 1.1534(3) 0.0921(2) 0.0478(18) Uani 1 1 d . . .
H50A H 0.3741 1.1096 0.1019 0.072 Uiso 1 1 calc R . .
H50B H 0.3599 1.1864 0.0817 0.072 Uiso 1 1 calc R . .
H50C H 0.4003 1.1760 0.1146 0.072 Uiso 1 1 calc R . .
C51 C 0.3658(2) 0.9815(5) -0.0682(2) 0.065(2) Uani 1 1 d . . .
H51A H 0.3566 1.0006 -0.0959 0.098 Uiso 1 1 calc R . .
H51B H 0.3661 0.9292 -0.0691 0.098 Uiso 1 1 calc R . .
H51C H 0.3896 0.9991 -0.0506 0.098 Uiso 1 1 calc R . .
C52 C 0.3388(2) 1.1071(4) -0.0554(2) 0.069(2) Uani 1 1 d . . .
H52A H 0.3301 1.1170 -0.0844 0.103 Uiso 1 1 calc R . .
H52B H 0.3627 1.1251 -0.0391 0.103 Uiso 1 1 calc R . .
H52C H 0.3240 1.1310 -0.0467 0.103 Uiso 1 1 calc R . .
C53 C 0.2954(2) 0.9879(5) -0.0902(2) 0.071(3) Uani 1 1 d . . .
H53A H 0.2921 1.0105 -0.1153 0.107 Uiso 1 1 calc R . .
H53B H 0.2775 1.0052 -0.0843 0.107 Uiso 1 1 calc R . .
H53C H 0.2935 0.9359 -0.0938 0.107 Uiso 1 1 calc R . .
C54 C 0.3496(2) 0.8030(4) -0.0366(3) 0.070(3) Uani 1 1 d . . .
H54A H 0.3441 0.7521 -0.0373 0.105 Uiso 1 1 calc R . .
H54B H 0.3733 0.8083 -0.0316 0.105 Uiso 1 1 calc R . .
H54C H 0.3332 0.8251 -0.0628 0.105 Uiso 1 1 calc R . .
C55 C 0.3663(2) 0.7762(4) 0.0427(3) 0.065(2) Uani 1 1 d . . .
H55A H 0.3574 0.7296 0.0298 0.098 Uiso 1 1 calc R . .
H55B H 0.3608 0.7836 0.0644 0.098 Uiso 1 1 calc R . .
H55C H 0.3916 0.7775 0.0543 0.098 Uiso 1 1 calc R . .
C56 C 0.3010(2) 0.8324(4) -0.0117(3) 0.066(2) Uani 1 1 d . . .
H56A H 0.2955 0.7814 -0.0173 0.099 Uiso 1 1 calc R . .
H56B H 0.2864 0.8600 -0.0366 0.099 Uiso 1 1 calc R . .
H56C H 0.2965 0.8479 0.0100 0.099 Uiso 1 1 calc R . .
C57 C 0.38764(15) 0.5623(3) 0.59345(17) 0.0263(13) Uani 1 1 d . . .
C58 C 0.42025(15) 0.5856(3) 0.62399(18) 0.0271(14) Uani 1 1 d . . .
H58A H 0.4405 0.5646 0.6259 0.033 Uiso 1 1 calc R . .
C59 C 0.42401(15) 0.6381(3) 0.65153(17) 0.0272(13) Uani 1 1 d . . .
C60 C 0.39559(16) 0.6717(3) 0.64957(18) 0.0287(14) Uani 1 1 d . . .
H60A H 0.3984 0.7084 0.6684 0.034 Uiso 1 1 calc R . .
C61 C 0.36275(15) 0.6502(3) 0.61939(18) 0.0285(14) Uani 1 1 d . . .
C62 C 0.35929(16) 0.5959(3) 0.59208(18) 0.0274(13) Uani 1 1 d . . .
H62A H 0.3366 0.5815 0.5718 0.033 Uiso 1 1 calc R . .
C63 C 0.33109(18) 0.6839(3) 0.6156(2) 0.0384(16) Uani 1 1 d . . .
C64 C 0.46031(19) 0.6601(4) 0.6838(2) 0.0541(18) Uani 1 1 d U . .
C65 C 0.41453(15) 0.4498(3) 0.57149(17) 0.0236(13) Uani 1 1 d . . .
C66 C 0.42400(15) 0.4224(3) 0.54465(18) 0.0271(13) Uani 1 1 d . . .
H66A H 0.4123 0.4396 0.5173 0.033 Uiso 1 1 calc R . .
C67 C 0.44973(17) 0.3712(3) 0.55529(19) 0.0318(15) Uani 1 1 d . . .
C68 C 0.46683(16) 0.3442(3) 0.59517(19) 0.0329(15) Uani 1 1 d . . .
H68A H 0.4850 0.3101 0.6034 0.040 Uiso 1 1 calc R . .
C69 C 0.45693(15) 0.3679(3) 0.62237(18) 0.0284(14) Uani 1 1 d . . .
C70 C 0.43190(15) 0.4202(3) 0.61083(18) 0.0282(14) Uani 1 1 d . . .
H70A H 0.4262 0.4369 0.6304 0.034 Uiso 1 1 calc R . .
C71 C 0.4742(2) 0.3365(4) 0.6644(2) 0.0450(18) Uani 1 1 d . . .
C72 C 0.4586(2) 0.3446(4) 0.5251(2) 0.0424(17) Uani 1 1 d . . .
C73 C 0.38068(15) 0.5626(3) 0.52202(17) 0.0242(13) Uani 1 1 d . . .
C74 C 0.35011(15) 0.5940(3) 0.49149(17) 0.0254(13) Uani 1 1 d . . .
H74A H 0.3286 0.5797 0.4891 0.030 Uiso 1 1 calc R . .
C75 C 0.34955(15) 0.6446(3) 0.46465(17) 0.0254(13) Uani 1 1 d . . .
C76 C 0.38046(15) 0.6692(3) 0.46819(17) 0.0261(13) Uani 1 1 d . . .
H76A H 0.3804 0.7046 0.4501 0.031 Uiso 1 1 calc R . .
C77 C 0.41148(15) 0.6404(3) 0.49880(17) 0.0253(13) Uani 1 1 d . . .
C78 C 0.41141(16) 0.5888(3) 0.52497(18) 0.0271(13) Uani 1 1 d . . .
H78A H 0.4330 0.5704 0.5458 0.032 Uiso 1 1 calc R . .
C79 C 0.44569(17) 0.6669(3) 0.5057(2) 0.0335(15) Uani 1 1 d . . .
C80 C 0.31556(19) 0.6728(3) 0.4320(2) 0.0416(17) Uani 1 1 d . . .
C81 C 0.34735(15) 0.4580(3) 0.54160(17) 0.0250(13) Uani 1 1 d . . .
C82 C 0.34037(15) 0.4272(3) 0.57009(18) 0.0287(14) Uani 1 1 d . . .
H82A H 0.3554 0.4384 0.5981 0.034 Uiso 1 1 calc R . .
C83 C 0.31286(17) 0.3812(3) 0.5600(2) 0.0356(14) Uani 1 1 d U . .
C84 C 0.29018(16) 0.3646(3) 0.51912(19) 0.0307(14) Uani 1 1 d . . .
H84A H 0.2710 0.3335 0.5116 0.037 Uiso 1 1 calc R . .
C85 C 0.29604(15) 0.3941(3) 0.48986(17) 0.0264(13) Uani 1 1 d . . .
C86 C 0.32440(15) 0.4388(3) 0.50098(18) 0.0267(14) Uani 1 1 d . . .
H86A H 0.3283 0.4569 0.4802 0.032 Uiso 1 1 calc R . .
C87 C 0.27183(17) 0.3793(3) 0.4457(2) 0.0350(15) Uani 1 1 d . . .
C88 C 0.3072(2) 0.3503(4) 0.5923(2) 0.0530(15) Uani 1 1 d U . .
C89 C 0.34750(14) 0.9327(3) 0.27807(17) 0.0238(13) Uani 1 1 d . . .
C90 C 0.33069(16) 0.9067(3) 0.29870(18) 0.0340(15) Uani 1 1 d . . .
H90A H 0.3350 0.9296 0.3232 0.041 Uiso 1 1 calc R . .
C91 C 0.30814(18) 0.8491(4) 0.2847(2) 0.0473(16) Uani 1 1 d U A .
C92 C 0.29974(17) 0.8163(3) 0.2484(2) 0.0407(16) Uani 1 1 d . . .
H92A H 0.2837 0.7776 0.2385 0.049 Uiso 1 1 calc R . .
C93 C 0.31507(16) 0.8407(3) 0.22649(18) 0.0310(14) Uani 1 1 d . . .
C94 C 0.33832(15) 0.8973(3) 0.24115(17) 0.0275(14) Uani 1 1 d . . .
H94A H 0.3485 0.9128 0.2256 0.033 Uiso 1 1 calc R . .
C95 C 0.3060(2) 0.8056(4) 0.1873(2) 0.0483(19) Uani 1 1 d . . .
C96 C 0.29278(17) 0.8209(3) 0.3095(2) 0.0657(18) Uani 1 1 d DU . .
C97 C 0.39897(14) 1.0016(3) 0.34443(17) 0.0213(12) Uani 1 1 d . . .
C98 C 0.41557(15) 1.0655(3) 0.36475(18) 0.0283(14) Uani 1 1 d . . .
H98A H 0.4103 1.1083 0.3492 0.034 Uiso 1 1 calc R . .
C99 C 0.43916(16) 1.0686(3) 0.40635(19) 0.0326(15) Uani 1 1 d . . .
C100 C 0.44672(16) 1.0068(3) 0.42990(19) 0.0349(15) Uani 1 1 d . . .
H10B H 0.4625 1.0082 0.4585 0.042 Uiso 1 1 calc R . .
C101 C 0.43093(15) 0.9436(3) 0.41104(18) 0.0300(14) Uani 1 1 d . . .
C102 C 0.40797(15) 0.9417(3) 0.36945(17) 0.0255(13) Uani 1 1 d . . .
H10C H 0.3978 0.8972 0.3573 0.031 Uiso 1 1 calc R . .
C103 C 0.4376(2) 0.8770(4) 0.4357(2) 0.0444(17) Uani 1 1 d . . .
C104 C 0.4550(2) 1.1387(4) 0.4251(2) 0.055(2) Uani 1 1 d . . .
C105 C 0.34577(14) 1.0706(3) 0.28214(16) 0.0202(12) Uani 1 1 d . . .
C106 C 0.32820(15) 1.0978(3) 0.24205(17) 0.0267(13) Uani 1 1 d . . .
H10D H 0.3331 1.0778 0.2224 0.032 Uiso 1 1 calc R . .
C107 C 0.30395(16) 1.1529(3) 0.23000(18) 0.0339(14) Uani 1 1 d U . .
C108 C 0.29587(15) 1.1823(3) 0.25755(18) 0.0300(14) Uani 1 1 d . . .
H10E H 0.2797 1.2206 0.2497 0.036 Uiso 1 1 calc R . .
C109 C 0.31153(15) 1.1554(3) 0.29637(17) 0.0255(13) Uani 1 1 d . . .
C110 C 0.33595(15) 1.1011(3) 0.30865(17) 0.0238(13) Uani 1 1 d . . .
H11D H 0.3464 1.0840 0.3359 0.029 Uiso 1 1 calc R . .
C111 C 0.30201(19) 1.1838(4) 0.3271(2) 0.0438(18) Uani 1 1 d . . .
C112 C 0.2867(2) 1.1802(4) 0.1872(2) 0.0529(16) Uani 1 1 d U . .
C113 C 0.39909(14) 1.0069(3) 0.27651(17) 0.0223(12) Uani 1 1 d . . .
C114 C 0.41951(14) 0.9462(3) 0.28068(17) 0.0256(13) Uani 1 1 d . . .
H11E H 0.4157 0.9036 0.2915 0.031 Uiso 1 1 calc R . .
C115 C 0.44447(15) 0.9460(3) 0.26986(18) 0.0289(14) Uani 1 1 d . . .
C116 C 0.45087(15) 1.0062(3) 0.25329(18) 0.0303(14) Uani 1 1 d . . .
H11F H 0.4680 1.0058 0.2454 0.036 Uiso 1 1 calc R . .
C117 C 0.43118(15) 1.0675(3) 0.24861(18) 0.0289(14) Uani 1 1 d . . .
C118 C 0.40665(15) 1.0680(3) 0.26062(17) 0.0247(13) Uani 1 1 d . . .
H11G H 0.3944 1.1111 0.2581 0.030 Uiso 1 1 calc R . .
C119 C 0.4390(2) 1.1332(4) 0.2323(2) 0.0455(18) Uani 1 1 d . . .
C120 C 0.46611(17) 0.8799(3) 0.2755(2) 0.0384(16) Uani 1 1 d . . .

loop_
_atom_site_aniso_label
_atom_site_aniso_U_11
_atom_site_aniso_U_22
_atom_site_aniso_U_33
_atom_site_aniso_U_23
_atom_site_aniso_U_13
_atom_site_aniso_U_12
Fe1 0.0271(5) 0.0217(4) 0.0281(5) 0.0015(4) 0.0152(4) -0.0005(4)
Fe2 0.0283(5) 0.0318(5) 0.0248(5) -0.0016(4) 0.0165(4) -0.0038(4)
B1 0.029(4) 0.025(3) 0.023(4) 0.000(3) 0.013(3) 0.001(3)
B2 0.022(4) 0.021(3) 0.025(4) 0.003(3) 0.013(3) 0.000(3)
N1 0.041(3) 0.029(3) 0.042(3) 0.006(2) 0.031(3) 0.000(2)
N2 0.029(3) 0.039(3) 0.032(3) 0.000(2) 0.013(3) -0.005(2)
N3 0.039(3) 0.018(2) 0.038(3) -0.001(2) 0.019(3) -0.002(2)
N4 0.031(3) 0.026(3) 0.034(3) 0.003(2) 0.021(3) 0.001(2)
N5 0.037(3) 0.032(3) 0.030(3) -0.001(2) 0.020(3) -0.004(2)
N6 0.027(3) 0.030(3) 0.031(3) -0.005(2) 0.015(3) -0.002(2)
N7 0.031(3) 0.033(3) 0.033(3) -0.001(2) 0.019(3) -0.004(2)
N8 0.028(3) 0.027(3) 0.030(3) 0.004(2) 0.014(3) -0.001(2)
P1 0.0372(10) 0.0251(8) 0.0405(11) 0.0073(7) 0.0209(9) 0.0030(7)
P2 0.0343(10) 0.0284(9) 0.0335(10) 0.0006(7) 0.0109(9) 0.0009(7)
P3 0.0413(11) 0.0632(12) 0.0265(10) 0.0028(8) 0.0199(9) -0.0035(9)
P4 0.0449(11) 0.0357(9) 0.0452(12) -0.0135(8) 0.0282(10) -0.0093(8)
F1 0.051(3) 0.077(3) 0.048(3) 0.005(2) 0.019(2) 0.030(2)
F2 0.066(3) 0.078(3) 0.107(4) 0.016(3) 0.068(3) 0.012(2)
F3 0.059(3) 0.066(3) 0.084(3) -0.033(3) 0.036(3) 0.013(2)
F4 0.077(4) 0.142(5) 0.123(5) 0.074(4) -0.028(4) -0.071(4)
F5 0.041(3) 0.055(3) 0.070(3) -0.008(2) -0.006(2) 0.008(2)
F6 0.047(3) 0.196(6) 0.116(5) -0.118(4) -0.003(3) 0.019(3)
F7 0.174(6) 0.055(3) 0.050(3) 0.019(2) 0.030(4) -0.030(3)
F8 0.090(4) 0.067(3) 0.031(2) 0.011(2) 0.022(3) 0.035(2)
F9 0.084(4) 0.157(5) 0.055(3) 0.038(3) 0.029(3) 0.079(4)
F10 0.100(4) 0.170(6) 0.108(5) -0.099(4) 0.077(4) -0.055(4)
F11 0.107(4) 0.145(5) 0.085(4) 0.006(3) 0.064(4) 0.072(4)
F12 0.229(7) 0.075(4) 0.142(5) 0.014(3) 0.166(6) 0.018(4)
F13 0.039(2) 0.066(3) 0.052(3) -0.021(2) 0.025(2) -0.019(2)
F14 0.044(3) 0.083(3) 0.081(3) 0.047(3) 0.023(3) -0.008(2)
F15 0.042(2) 0.055(2) 0.077(3) -0.016(2) 0.040(2) -0.0071(19)
F16 0.045(3) 0.124(4) 0.081(4) 0.075(3) 0.014(3) 0.009(3)
F17 0.062(3) 0.110(4) 0.076(4) 0.008(3) 0.021(3) 0.053(3)
F18 0.043(3) 0.067(3) 0.058(3) 0.009(2) -0.008(2) -0.008(2)
F19 0.080(3) 0.052(3) 0.038(3) 0.005(2) 0.001(2) -0.005(2)
F20 0.090(4) 0.095(4) 0.043(3) -0.023(2) 0.014(3) 0.036(3)
F21 0.074(4) 0.151(5) 0.042(3) -0.017(3) 0.016(3) -0.073(4)
F22 0.061(3) 0.188(5) 0.062(3) 0.074(3) 0.012(3) -0.025(3)
F23 0.124(4) 0.110(4) 0.072(3) 0.006(3) 0.046(3) -0.074(3)
F24 0.185(5) 0.111(4) 0.119(4) 0.039(3) 0.129(4) 0.039(4)
F25 0.172(6) 0.108(4) 0.102(4) -0.071(3) 0.103(5) -0.102(4)
F26 0.146(5) 0.100(4) 0.029(3) -0.002(3) 0.020(3) 0.019(4)
F27 0.094(4) 0.131(5) 0.059(3) -0.044(3) 0.042(3) -0.011(3)
F28 0.035(3) 0.048(3) 0.059(4) -0.008(3) 0.040(3) -0.009(3)
F29 0.048(6) 0.099(5) 0.049(6) 0.039(4) 0.026(5) 0.004(4)
F30 0.052(5) 0.118(5) 0.050(5) -0.011(4) 0.039(4) -0.030(4)
F28' 0.083(5) 0.089(5) 0.052(5) 0.008(4) 0.047(4) -0.014(4)
F29' 0.037(7) 0.088(6) 0.041(7) 0.039(5) 0.002(5) -0.009(4)
F30' 0.068(6) 0.127(6) 0.094(7) 0.032(5) 0.056(5) 0.021(5)
F31 0.067(3) 0.048(3) 0.122(4) 0.030(3) 0.055(3) 0.025(2)
F32 0.057(3) 0.074(3) 0.075(3) 0.047(3) 0.029(3) 0.005(2)
F33 0.189(6) 0.064(3) 0.027(3) 0.014(2) 0.017(3) 0.010(3)
F34 0.128(5) 0.087(4) 0.062(4) -0.004(3) -0.031(4) -0.050(4)
F35 0.127(5) 0.066(3) 0.089(4) -0.032(3) 0.067(4) -0.059(3)
F36 0.129(5) 0.070(4) 0.163(6) -0.063(4) 0.094(5) -0.026(3)
F37 0.101(4) 0.091(4) 0.047(3) 0.005(2) 0.036(3) 0.064(3)
F38 0.072(3) 0.072(3) 0.028(2) -0.010(2) 0.021(2) 0.022(2)
F39 0.126(5) 0.131(5) 0.134(5) -0.072(4) 0.121(5) -0.070(4)
F40 0.144(5) 0.082(3) 0.057(3) 0.037(3) 0.048(3) 0.066(3)
F41 0.108(4) 0.118(4) 0.053(3) 0.039(3) 0.057(3) 0.059(3)
F42 0.101(4) 0.205(6) 0.050(4) 0.048(4) -0.033(3) -0.082(4)
F43 0.078(4) 0.084(3) 0.146(5) 0.081(3) 0.074(4) 0.031(3)
F44 0.094(4) 0.049(3) 0.083(4) -0.007(2) 0.051(3) -0.031(3)
F45 0.138(5) 0.061(3) 0.096(4) 0.005(2) 0.103(4) -0.010(3)
F46 0.064(3) 0.044(2) 0.081(3) -0.017(2) 0.049(3) 0.001(2)
F47 0.033(2) 0.062(3) 0.076(3) 0.000(2) 0.029(2) 0.0135(19)
F48 0.072(3) 0.053(3) 0.094(4) 0.032(2) 0.062(3) 0.033(2)
C1 0.041(4) 0.021(3) 0.037(4) 0.006(3) 0.025(4) 0.002(3)
C2 0.026(3) 0.023(3) 0.027(4) 0.000(2) 0.010(3) -0.002(2)
C3 0.047(5) 0.037(4) 0.063(5) 0.002(3) 0.040(4) 0.000(3)
C4 0.030(4) 0.043(4) 0.063(5) 0.005(3) 0.028(4) 0.000(3)
C5 0.051(5) 0.083(6) 0.074(6) 0.017(5) 0.049(5) 0.009(4)
C6 0.032(4) 0.084(6) 0.078(6) 0.001(5) 0.025(5) -0.015(4)
C7 0.050(4) 0.043(4) 0.041(4) 0.000(3) 0.032(4) 0.000(3)
C8 0.081(6) 0.055(5) 0.074(6) -0.008(4) 0.053(5) 0.008(4)
C9 0.089(7) 0.068(5) 0.045(5) 0.015(4) 0.040(5) -0.002(5)
C10 0.028(4) 0.052(4) 0.039(4) -0.007(3) 0.018(3) -0.008(3)
C11 0.043(5) 0.061(5) 0.061(5) -0.021(4) 0.026(4) -0.009(4)
C12 0.040(5) 0.081(6) 0.047(5) 0.010(4) 0.013(4) 0.009(4)
C13 0.042(4) 0.020(3) 0.042(4) -0.004(3) 0.016(4) 0.000(3)
C14 0.028(4) 0.034(4) 0.036(4) -0.009(3) 0.014(3) -0.001(3)
C15 0.063(5) 0.024(3) 0.067(5) -0.003(3) 0.031(5) -0.001(3)
C16 0.059(5) 0.037(4) 0.052(5) -0.002(3) 0.031(4) 0.006(3)
C17 0.064(5) 0.025(3) 0.048(5) 0.000(3) 0.036(4) -0.007(3)
C18 0.106(7) 0.046(5) 0.092(7) -0.013(4) 0.076(6) -0.031(5)
C19 0.136(9) 0.042(5) 0.053(6) 0.018(4) 0.041(6) 0.015(5)
C20 0.049(4) 0.027(3) 0.040(4) 0.003(3) 0.028(4) 0.003(3)
C21 0.079(6) 0.050(4) 0.039(5) 0.008(3) 0.036(5) -0.003(4)
C22 0.056(5) 0.061(5) 0.072(6) -0.006(4) 0.045(5) -0.014(4)
C23 0.072(6) 0.035(4) 0.059(5) 0.005(4) 0.033(5) 0.019(4)
C24 0.055(5) 0.055(5) 0.074(6) 0.021(4) 0.030(5) -0.011(4)
C25 0.074(6) 0.042(4) 0.047(5) 0.021(3) 0.027(5) 0.014(4)
C26 0.031(4) 0.063(5) 0.058(5) -0.006(4) 0.014(4) 0.004(4)
C27 0.065(5) 0.044(4) 0.046(5) 0.011(4) 0.018(4) 0.007(4)
C28 0.044(4) 0.038(4) 0.037(4) -0.003(3) 0.016(4) 0.001(3)
C29 0.027(3) 0.026(3) 0.020(3) 0.001(2) 0.012(3) -0.006(3)
C30 0.033(4) 0.035(3) 0.028(4) 0.005(3) 0.021(3) 0.003(3)
C31 0.045(4) 0.041(4) 0.032(4) -0.007(3) 0.025(4) 0.001(3)
C32 0.043(4) 0.037(4) 0.045(4) -0.002(3) 0.033(4) -0.001(3)
C33 0.092(7) 0.074(6) 0.047(5) 0.000(4) 0.050(5) 0.009(5)
C34 0.053(5) 0.064(5) 0.067(6) -0.007(4) 0.040(5) 0.008(4)
C35 0.046(4) 0.039(4) 0.029(4) 0.009(3) 0.021(4) 0.003(3)
C36 0.048(5) 0.059(5) 0.033(4) -0.001(3) 0.018(4) 0.009(4)
C37 0.083(6) 0.047(5) 0.056(5) 0.019(4) 0.042(5) 0.005(4)
C38 0.035(4) 0.041(4) 0.033(4) -0.002(3) 0.016(3) -0.003(3)
C39 0.051(5) 0.041(4) 0.066(6) 0.011(4) 0.022(4) 0.005(4)
C40 0.039(4) 0.068(5) 0.048(5) -0.001(4) 0.020(4) -0.008(4)
C41 0.028(4) 0.054(4) 0.028(4) 0.002(3) 0.015(3) -0.006(3)
C42 0.032(4) 0.040(4) 0.033(4) 0.000(3) 0.014(3) -0.010(3)
C43 0.030(4) 0.070(5) 0.046(5) 0.007(4) 0.015(4) -0.005(4)
C44 0.047(5) 0.055(5) 0.060(5) -0.008(4) 0.023(4) -0.016(4)
C45 0.034(4) 0.041(4) 0.044(4) -0.004(3) 0.013(4) 0.010(3)
C46 0.070(6) 0.046(5) 0.080(7) 0.020(4) 0.026(5) 0.023(4)
C47 0.064(6) 0.087(6) 0.077(6) -0.015(5) 0.043(5) 0.015(5)
C48 0.032(4) 0.025(3) 0.043(4) 0.001(3) 0.015(3) -0.001(3)
C49 0.071(6) 0.041(4) 0.070(6) 0.017(4) 0.033(5) -0.008(4)
C50 0.052(5) 0.033(4) 0.060(5) -0.012(3) 0.029(4) -0.001(3)
C51 0.067(6) 0.098(6) 0.056(5) -0.004(5) 0.051(5) -0.003(5)
C52 0.094(7) 0.073(6) 0.043(5) 0.027(4) 0.037(5) 0.011(5)
C53 0.051(5) 0.117(7) 0.030(5) 0.001(5) 0.008(4) -0.005(5)
C54 0.098(7) 0.061(5) 0.073(6) -0.037(4) 0.061(6) -0.022(5)
C55 0.076(6) 0.036(4) 0.079(6) -0.003(4) 0.036(5) -0.007(4)
C56 0.053(5) 0.050(5) 0.102(7) -0.014(4) 0.045(5) -0.016(4)
C57 0.031(4) 0.024(3) 0.023(3) 0.001(2) 0.013(3) -0.002(3)
C58 0.030(4) 0.020(3) 0.034(4) 0.002(3) 0.017(3) 0.005(3)
C59 0.028(4) 0.023(3) 0.024(3) 0.002(2) 0.008(3) -0.002(3)
C60 0.036(4) 0.025(3) 0.027(4) -0.001(3) 0.018(3) 0.003(3)
C61 0.029(4) 0.030(3) 0.028(4) 0.001(3) 0.015(3) 0.002(3)
C62 0.027(3) 0.027(3) 0.026(4) 0.000(3) 0.012(3) -0.003(3)
C63 0.038(4) 0.042(4) 0.040(4) -0.004(3) 0.023(4) 0.005(3)
C64 0.038(4) 0.052(4) 0.056(4) -0.014(3) 0.012(3) -0.011(3)
C65 0.024(3) 0.022(3) 0.028(4) 0.002(2) 0.016(3) -0.003(2)
C66 0.032(4) 0.026(3) 0.022(3) -0.001(2) 0.013(3) -0.002(3)
C67 0.041(4) 0.021(3) 0.037(4) -0.004(3) 0.023(4) -0.005(3)
C68 0.031(4) 0.021(3) 0.039(4) 0.000(3) 0.012(3) 0.005(3)
C69 0.031(4) 0.025(3) 0.031(4) 0.002(3) 0.017(3) 0.002(3)
C70 0.030(4) 0.027(3) 0.027(4) -0.002(3) 0.014(3) -0.001(3)
C71 0.056(5) 0.037(4) 0.040(5) 0.007(3) 0.023(4) 0.019(3)
C72 0.056(5) 0.036(4) 0.050(5) 0.000(3) 0.037(4) 0.009(4)
C73 0.026(3) 0.026(3) 0.024(3) -0.006(2) 0.015(3) 0.001(2)
C74 0.024(3) 0.029(3) 0.026(4) -0.004(3) 0.014(3) -0.001(3)
C75 0.028(3) 0.021(3) 0.024(3) -0.001(2) 0.010(3) 0.004(2)
C76 0.037(4) 0.020(3) 0.022(3) 0.000(2) 0.015(3) 0.000(3)
C77 0.030(4) 0.020(3) 0.026(3) -0.002(2) 0.015(3) 0.001(2)
C78 0.031(4) 0.022(3) 0.025(3) 0.004(2) 0.012(3) 0.004(3)
C79 0.035(4) 0.036(4) 0.036(4) 0.004(3) 0.023(4) -0.001(3)
C80 0.046(5) 0.033(4) 0.039(4) 0.008(3) 0.017(4) 0.002(3)
C81 0.028(3) 0.022(3) 0.026(4) -0.001(2) 0.014(3) 0.001(2)
C82 0.031(4) 0.030(3) 0.025(4) -0.002(3) 0.014(3) -0.002(3)
C83 0.043(3) 0.028(3) 0.045(4) 0.006(3) 0.030(3) 0.004(3)
C84 0.029(4) 0.019(3) 0.043(4) -0.001(3) 0.018(3) -0.004(3)
C85 0.029(4) 0.027(3) 0.025(4) -0.005(3) 0.015(3) -0.001(3)
C86 0.032(4) 0.023(3) 0.032(4) -0.001(3) 0.021(3) 0.002(3)
C87 0.033(4) 0.034(4) 0.035(4) -0.005(3) 0.015(3) -0.006(3)
C88 0.059(3) 0.062(3) 0.056(3) 0.014(3) 0.042(3) -0.003(3)
C89 0.023(3) 0.024(3) 0.024(3) 0.009(2) 0.011(3) 0.007(2)
C90 0.036(4) 0.048(4) 0.026(4) -0.005(3) 0.021(3) -0.008(3)
C91 0.052(4) 0.058(4) 0.053(4) -0.011(3) 0.042(3) -0.025(3)
C92 0.033(4) 0.045(4) 0.041(4) -0.005(3) 0.016(4) -0.018(3)
C93 0.030(4) 0.035(3) 0.027(4) 0.001(3) 0.013(3) -0.008(3)
C94 0.027(3) 0.030(3) 0.026(4) 0.005(3) 0.014(3) -0.001(3)
C95 0.053(5) 0.059(5) 0.042(5) -0.011(4) 0.031(4) -0.020(4)
C96 0.063(4) 0.081(4) 0.066(4) -0.016(3) 0.042(3) -0.030(3)
C97 0.022(3) 0.021(3) 0.028(3) -0.002(2) 0.017(3) 0.001(2)
C98 0.023(3) 0.032(3) 0.029(4) 0.002(3) 0.012(3) -0.003(3)
C99 0.028(4) 0.036(4) 0.031(4) -0.006(3) 0.013(3) -0.007(3)
C100 0.030(4) 0.047(4) 0.025(4) 0.003(3) 0.011(3) 0.009(3)
C101 0.029(4) 0.036(4) 0.027(4) 0.004(3) 0.015(3) 0.005(3)
C102 0.029(3) 0.025(3) 0.027(4) 0.001(3) 0.018(3) 0.006(3)
C103 0.049(5) 0.046(4) 0.035(5) 0.009(3) 0.018(4) 0.008(4)
C104 0.056(5) 0.051(5) 0.035(5) -0.007(4) 0.006(4) -0.014(4)
C105 0.019(3) 0.021(3) 0.020(3) -0.002(2) 0.010(3) -0.004(2)
C106 0.029(4) 0.028(3) 0.024(4) -0.006(3) 0.014(3) 0.000(3)
C107 0.038(3) 0.040(3) 0.025(3) 0.006(3) 0.017(3) 0.010(3)
C108 0.026(3) 0.033(3) 0.031(4) -0.001(3) 0.014(3) 0.006(3)
C109 0.022(3) 0.033(3) 0.023(3) 0.001(3) 0.012(3) 0.002(3)
C110 0.025(3) 0.027(3) 0.020(3) 0.002(2) 0.012(3) -0.001(2)
C111 0.049(5) 0.046(4) 0.036(5) -0.012(3) 0.020(4) 0.011(4)
C112 0.060(4) 0.065(3) 0.032(3) 0.009(3) 0.022(3) 0.018(3)
C113 0.021(3) 0.024(3) 0.018(3) -0.003(2) 0.008(3) -0.004(2)
C114 0.026(3) 0.026(3) 0.030(4) 0.002(2) 0.018(3) 0.000(2)
C115 0.025(3) 0.031(3) 0.029(4) -0.003(3) 0.012(3) 0.001(3)
C116 0.027(3) 0.040(4) 0.029(4) -0.003(3) 0.018(3) -0.003(3)
C117 0.030(4) 0.032(3) 0.029(4) -0.002(3) 0.017(3) -0.006(3)
C118 0.025(3) 0.023(3) 0.024(3) 0.001(2) 0.011(3) 0.001(2)
C119 0.055(5) 0.047(4) 0.051(5) 0.010(4) 0.040(4) -0.004(4)
C120 0.031(4) 0.040(4) 0.055(5) 0.002(3) 0.030(4) 0.002(3)

loop_
_atom_type_symbol
_atom_type_description
_atom_type_scat_dispersion_real
_atom_type_scat_dispersion_imag
_atom_type_scat_source
C C 0.0033 0.0016 'International Tables Vol C Tables 4.2.6.8 and 6.1.1.4'
H H 0.0000 0.0000 'International Tables Vol C Tables 4.2.6.8 and 6.1.1.4'
N N 0.0061 0.0033 'International Tables Vol C Tables 4.2.6.8 and 6.1.1.4'
B B 0.0013 0.0007 'International Tables Vol C Tables 4.2.6.8 and 6.1.1.4'
F F 0.0171 0.0103 'International Tables Vol C Tables 4.2.6.8 and 6.1.1.4'
P P 0.1023 0.0942 'International Tables Vol C Tables 4.2.6.8 and 6.1.1.4'
Fe Fe 0.3463 0.8444 'International Tables Vol C Tables 4.2.6.8 and 6.1.1.4'

loop_
_geom_angle_atom_site_label_1
_geom_angle_atom_site_label_2
_geom_angle_atom_site_label_3
_geom_angle
C2 Fe1 C1 103.9(2)
C2 Fe1 P1 122.87(16)
C1 Fe1 P1 104.00(16)
C2 Fe1 P2 105.74(17)
C1 Fe1 P2 122.84(18)
P1 Fe1 P2 99.14(7)
C30 Fe2 C29 101.8(2)
C30 Fe2 P3 106.37(16)
C29 Fe2 P3 121.46(17)
C30 Fe2 P4 124.13(17)
C29 Fe2 P4 104.17(15)
P3 Fe2 P4 100.66(7)
C81 B1 C73 115.4(5)
C81 B1 C65 105.1(4)
C73 B1 C65 111.9(4)
C81 B1 C57 110.2(4)
C73 B1 C57 102.1(4)
C65 B1 C57 112.4(5)
C105 B2 C89 104.8(4)
C105 B2 C97 110.2(4)
C89 B2 C97 112.5(4)
C105 B2 C113 114.8(4)
C89 B2 C113 111.5(4)
C97 B2 C113 103.4(4)
C1 N1 C3 111.5(6)
C1 N1 C7 120.8(5)
C3 N1 C7 127.6(5)
C1 N2 C4 112.1(5)
C1 N2 C10 120.5(5)
C4 N2 C10 127.4(5)
C2 N3 C13 110.4(5)
C2 N3 C17 121.3(5)
C13 N3 C17 128.3(5)
C2 N4 C14 111.5(5)
C2 N4 C20 121.0(5)
C14 N4 C20 127.3(5)
C29 N5 C31 111.7(5)
C29 N5 C35 120.0(5)
C31 N5 C35 128.3(5)
C29 N6 C32 111.4(5)
C29 N6 C38 121.6(5)
C32 N6 C38 127.0(5)
C30 N7 C41 111.2(5)
C30 N7 C45 121.0(5)
C41 N7 C45 127.6(5)
C30 N8 C42 111.6(5)
C30 N8 C48 120.6(5)
C42 N8 C48 127.8(5)
C25 P1 C23 99.5(3)
C25 P1 C24 99.4(4)
C23 P1 C24 100.9(4)
C25 P1 Fe1 121.6(2)
C23 P1 Fe1 111.7(2)
C24 P1 Fe1 120.1(2)
C26 P2 C27 99.8(4)
C26 P2 C28 102.5(3)
C27 P2 C28 98.8(3)
C26 P2 Fe1 111.3(3)
C27 P2 Fe1 123.3(3)
C28 P2 Fe1 117.9(2)
C53 P3 C51 100.6(4)
C53 P3 C52 100.4(4)
C51 P3 C52 99.4(4)
C53 P3 Fe2 121.6(3)
C51 P3 Fe2 112.9(3)
C52 P3 Fe2 118.4(3)
C56 P4 C54 101.5(4)
C56 P4 C55 100.3(4)
C54 P4 C55 97.6(4)
C56 P4 Fe2 107.4(3)
C54 P4 Fe2 120.9(3)
C55 P4 Fe2 125.2(3)
N1 C1 N2 103.4(5)
N1 C1 Fe1 130.6(5)
N2 C1 Fe1 125.9(4)
N4 C2 N3 104.2(4)
N4 C2 Fe1 132.0(4)
N3 C2 Fe1 123.4(4)
C4 C3 N1 106.6(5)
C4 C3 C5 127.6(7)
N1 C3 C5 125.7(7)
C3 C4 N2 106.4(6)
C3 C4 C6 128.0(6)
N2 C4 C6 125.6(6)
C3 C5 H5A 109.5
C3 C5 H5B 109.5
H5A C5 H5B 109.5
C3 C5 H5C 109.5
H5A C5 H5C 109.5
H5B C5 H5C 109.5
C4 C6 H6A 109.5
C4 C6 H6B 109.5
H6A C6 H6B 109.5
C4 C6 H6C 109.5
H6A C6 H6C 109.5
H6B C6 H6C 109.5
N1 C7 C8 112.9(6)
N1 C7 C9 112.0(6)
C8 C7 C9 113.9(6)
N1 C7 H7A 105.7
C8 C7 H7A 105.7
C9 C7 H7A 105.7
C7 C8 H8A 109.5
C7 C8 H8B 109.5
H8A C8 H8B 109.5
C7 C8 H8C 109.5
H8A C8 H8C 109.5
H8B C8 H8C 109.5
C7 C9 H9A 109.5
C7 C9 H9B 109.5
H9A C9 H9B 109.5
C7 C9 H9C 109.5
H9A C9 H9C 109.5
H9B C9 H9C 109.5
N2 C10 C12 112.4(5)
N2 C10 C11 112.0(5)
C12 C10 C11 112.4(6)
N2 C10 H10A 106.5
C12 C10 H10A 106.5
C11 C10 H10A 106.5
C10 C11 H11A 109.5
C10 C11 H11B 109.5
H11A C11 H11B 109.5
C10 C11 H11C 109.5
H11A C11 H11C 109.5
H11B C11 H11C 109.5
C10 C12 H12A 109.5
C10 C12 H12B 109.5
H12A C12 H12B 109.5
C10 C12 H12C 109.5
H12A C12 H12C 109.5
H12B C12 H12C 109.5
C14 C13 N3 107.1(5)
C14 C13 C15 128.5(6)
N3 C13 C15 124.3(6)
C13 C14 N4 106.7(5)
C13 C14 C16 128.1(6)
N4 C14 C16 125.2(6)
C13 C15 H15A 109.5
C13 C15 H15B 109.5
H15A C15 H15B 109.5
C13 C15 H15C 109.5
H15A C15 H15C 109.5
H15B C15 H15C 109.5
C14 C16 H16A 109.5
C14 C16 H16B 109.5
H16A C16 H16B 109.5
C14 C16 H16C 109.5
H16A C16 H16C 109.5
H16B C16 H16C 109.5
N3 C17 C19 112.1(6)
N3 C17 C18 110.8(6)
C19 C17 C18 111.9(6)
N3 C17 H17A 107.3
C19 C17 H17A 107.3
C18 C17 H17A 107.3
C17 C18 H18A 109.5
C17 C18 H18B 109.5
H18A C18 H18B 109.5
C17 C18 H18C 109.5
H18A C18 H18C 109.5
H18B C18 H18C 109.5
C17 C19 H19A 109.5
C17 C19 H19B 109.5
H19A C19 H19B 109.5
C17 C19 H19C 109.5
H19A C19 H19C 109.5
H19B C19 H19C 109.5
N4 C20 C21 112.5(5)
N4 C20 C22 112.2(5)
C21 C20 C22 113.4(6)
N4 C20 H20A 106.0
C21 C20 H20A 106.0
C22 C20 H20A 106.0
C20 C21 H21A 109.5
C20 C21 H21B 109.5
H21A C21 H21B 109.5
C20 C21 H21C 109.5
H21A C21 H21C 109.5
H21B C21 H21C 109.5
C20 C22 H22A 109.5
C20 C22 H22B 109.5
H22A C22 H22B 109.5
C20 C22 H22C 109.5
H22A C22 H22C 109.5
H22B C22 H22C 109.5
P1 C23 H23A 109.5
P1 C23 H23B 109.5
H23A C23 H23B 109.5
P1 C23 H23C 109.5
H23A C23 H23C 109.5
H23B C23 H23C 109.5
P1 C24 H24A 109.5
P1 C24 H24B 109.5
H24A C24 H24B 109.5
P1 C24 H24C 109.5
H24A C24 H24C 109.5
H24B C24 H24C 109.5
P1 C25 H25A 109.5
P1 C25 H25B 109.5
H25A C25 H25B 109.5
P1 C25 H25C 109.5
H25A C25 H25C 109.5
H25B C25 H25C 109.5
P2 C26 H26A 109.5
P2 C26 H26B 109.5
H26A C26 H26B 109.5
P2 C26 H26C 109.5
H26A C26 H26C 109.5
H26B C26 H26C 109.5
P2 C27 H27A 109.5
P2 C27 H27B 109.5
H27A C27 H27B 109.5
P2 C27 H27C 109.5
H27A C27 H27C 109.5
H27B C27 H27C 109.5
P2 C28 H28A 109.5
P2 C28 H28B 109.5
H28A C28 H28B 109.5
P2 C28 H28C 109.5
H28A C28 H28C 109.5
H28B C28 H28C 109.5
N5 C29 N6 103.1(4)
N5 C29 Fe2 125.1(4)
N6 C29 Fe2 131.4(4)
N7 C30 N8 103.3(5)
N7 C30 Fe2 128.7(4)
N8 C30 Fe2 127.6(4)
C32 C31 N5 106.9(5)
C32 C31 C33 127.6(6)
N5 C31 C33 125.4(6)
C31 C32 N6 106.7(5)
C31 C32 C34 128.1(6)
N6 C32 C34 125.1(6)
C31 C33 H33A 109.5
C31 C33 H33B 109.5
H33A C33 H33B 109.5
C31 C33 H33C 109.5
H33A C33 H33C 109.5
H33B C33 H33C 109.5
C32 C34 H34A 109.5
C32 C34 H34B 109.5
H34A C34 H34B 109.5
C32 C34 H34C 109.5
H34A C34 H34C 109.5
H34B C34 H34C 109.5
N5 C35 C36 112.6(5)
N5 C35 C37 110.8(5)
C36 C35 C37 112.3(6)
N5 C35 H35A 106.9
C36 C35 H35A 106.9
C37 C35 H35A 106.9
C35 C36 H36A 109.5
C35 C36 H36B 109.5
H36A C36 H36B 109.5
C35 C36 H36C 109.5
H36A C36 H36C 109.5
H36B C36 H36C 109.5
C35 C37 H37A 109.5
C35 C37 H37B 109.5
H37A C37 H37B 109.5
C35 C37 H37C 109.5
H37A C37 H37C 109.5
H37B C37 H37C 109.5
N6 C38 C40 111.5(5)
N6 C38 C39 113.6(5)
C40 C38 C39 113.3(6)
N6 C38 H38A 105.9
C40 C38 H38A 105.9
C39 C38 H38A 105.9
C38 C39 H39A 109.5
C38 C39 H39B 109.5
H39A C39 H39B 109.5
C38 C39 H39C 109.5
H39A C39 H39C 109.5
H39B C39 H39C 109.5
C38 C40 H40A 109.5
C38 C40 H40B 109.5
H40A C40 H40B 109.5
C38 C40 H40C 109.5
H40A C40 H40C 109.5
H40B C40 H40C 109.5
C42 C41 N7 106.7(6)
C42 C41 C43 128.1(6)
N7 C41 C43 125.1(6)
C41 C42 N8 107.1(5)
C41 C42 C44 127.8(6)
N8 C42 C44 125.1(6)
C41 C43 H43A 109.5
C41 C43 H43B 109.5
H43A C43 H43B 109.5
C41 C43 H43C 109.5
H43A C43 H43C 109.5
H43B C43 H43C 109.5
C42 C44 H44A 109.5
C42 C44 H44B 109.5
H44A C44 H44B 109.5
C42 C44 H44C 109.5
H44A C44 H44C 109.5
H44B C44 H44C 109.5
N7 C45 C47 110.3(6)
N7 C45 C46 113.1(6)
C47 C45 C46 114.4(6)
N7 C45 H45A 106.1
C47 C45 H45A 106.1
C46 C45 H45A 106.1
C45 C46 H46A 109.5
C45 C46 H46B 109.5
H46A C46 H46B 109.5
C45 C46 H46C 109.5
H46A C46 H46C 109.5
H46B C46 H46C 109.5
C45 C47 H47A 109.5
C45 C47 H47B 109.5
H47A C47 H47B 109.5
C45 C47 H47C 109.5
H47A C47 H47C 109.5
H47B C47 H47C 109.5
N8 C48 C50 112.6(5)
N8 C48 C49 111.7(5)
C50 C48 C49 111.8(5)
N8 C48 H48A 106.8
C50 C48 H48A 106.8
C49 C48 H48A 106.8
C48 C49 H49A 109.5
C48 C49 H49B 109.5
H49A C49 H49B 109.5
C48 C49 H49C 109.5
H49A C49 H49C 109.5
H49B C49 H49C 109.5
C48 C50 H50A 109.5
C48 C50 H50B 109.5
H50A C50 H50B 109.5
C48 C50 H50C 109.5
H50A C50 H50C 109.5
H50B C50 H50C 109.5
P3 C51 H51A 109.5
P3 C51 H51B 109.5
H51A C51 H51B 109.5
P3 C51 H51C 109.5
H51A C51 H51C 109.5
H51B C51 H51C 109.5
P3 C52 H52A 109.5
P3 C52 H52B 109.5
H52A C52 H52B 109.5
P3 C52 H52C 109.5
H52A C52 H52C 109.5
H52B C52 H52C 109.5
P3 C53 H53A 109.5
P3 C53 H53B 109.5
H53A C53 H53B 109.5
P3 C53 H53C 109.5
H53A C53 H53C 109.5
H53B C53 H53C 109.5
P4 C54 H54A 109.5
P4 C54 H54B 109.5
H54A C54 H54B 109.5
P4 C54 H54C 109.5
H54A C54 H54C 109.5
H54B C54 H54C 109.5
P4 C55 H55A 109.5
P4 C55 H55B 109.5
H55A C55 H55B 109.5
P4 C55 H55C 109.5
H55A C55 H55C 109.5
H55B C55 H55C 109.5
P4 C56 H56A 109.5
P4 C56 H56B 109.5
H56A C56 H56B 109.5
P4 C56 H56C 109.5
H56A C56 H56C 109.5
H56B C56 H56C 109.5
C62 C57 C58 115.9(5)
C62 C57 B1 120.6(5)
C58 C57 B1 122.8(5)
C59 C58 C57 121.9(5)
C59 C58 H58A 119.0
C57 C58 H58A 119.0
C58 C59 C60 121.6(6)
C58 C59 C64 118.5(6)
C60 C59 C64 119.9(6)
C61 C60 C59 118.1(5)
C61 C60 H60A 121.0
C59 C60 H60A 121.0
C60 C61 C62 119.8(5)
C60 C61 C63 120.9(5)
C62 C61 C63 119.4(6)
C57 C62 C61 122.7(6)
C57 C62 H62A 118.6
C61 C62 H62A 118.6
F3 C63 F1 105.9(5)
F3 C63 F2 106.4(5)
F1 C63 F2 105.3(6)
F3 C63 C61 113.4(6)
F1 C63 C61 112.9(5)
F2 C63 C61 112.4(5)
F4 C64 F5 102.9(7)
F4 C64 F6 107.3(7)
F5 C64 F6 105.0(7)
F4 C64 C59 113.1(7)
F5 C64 C59 114.5(6)
F6 C64 C59 113.1(6)
C66 C65 C70 115.3(5)
C66 C65 B1 121.4(5)
C70 C65 B1 123.1(5)
C65 C66 C67 123.7(6)
C65 C66 H66A 118.1
C67 C66 H66A 118.1
C66 C67 C68 118.9(5)
C66 C67 C72 120.8(6)
C68 C67 C72 120.2(6)
C69 C68 C67 119.0(6)
C69 C68 H68A 120.5
C67 C68 H68A 120.5
C68 C69 C70 120.1(6)
C68 C69 C71 118.7(5)
C70 C69 C71 121.2(5)
C69 C70 C65 122.9(5)
C69 C70 H70A 118.5
C65 C70 H70A 118.5
F9 C71 F8 105.8(6)
F9 C71 F7 105.3(6)
F8 C71 F7 105.6(6)
F9 C71 C69 114.5(6)
F8 C71 C69 113.1(5)
F7 C71 C69 111.8(6)
F10 C72 F12 105.4(7)
F10 C72 F11 104.2(6)
F12 C72 F11 105.1(6)
F10 C72 C67 112.8(6)
F12 C72 C67 113.1(5)
F11 C72 C67 115.2(6)
C74 C73 C78 115.1(5)
C74 C73 B1 124.0(5)
C78 C73 B1 120.4(5)
C75 C74 C73 123.2(5)
C75 C74 H74A 118.4
C73 C74 H74A 118.4
C74 C75 C76 120.3(5)
C74 C75 C80 119.3(5)
C76 C75 C80 120.4(5)
C77 C76 C75 118.2(5)
C77 C76 H76A 120.9
C75 C76 H76A 120.9
C78 C77 C76 120.5(5)
C78 C77 C79 118.3(5)
C76 C77 C79 121.1(5)
C77 C78 C73 122.7(5)
C77 C78 H78A 118.7
C73 C78 H78A 118.7
F14 C79 F15 107.3(5)
F14 C79 F13 105.5(5)
F15 C79 F13 104.9(5)
F14 C79 C77 113.4(5)
F15 C79 C77 112.6(5)
F13 C79 C77 112.4(5)
F16 C80 F18 108.7(6)
F16 C80 F17 105.1(6)
F18 C80 F17 103.8(6)
F16 C80 C75 114.3(6)
F18 C80 C75 111.7(5)
F17 C80 C75 112.5(6)
C82 C81 C86 115.0(5)
C82 C81 B1 120.7(5)
C86 C81 B1 124.1(5)
C83 C82 C81 123.8(6)
C83 C82 H82A 118.1
C81 C82 H82A 118.1
C82 C83 C84 119.4(5)
C82 C83 C88 120.6(6)
C84 C83 C88 120.0(6)
C85 C84 C83 118.8(6)
C85 C84 H84A 120.6
C83 C84 H84A 120.6
C84 C85 C86 120.5(6)
C84 C85 C87 120.4(5)
C86 C85 C87 119.1(5)
C85 C86 C81 122.5(5)
C85 C86 H86A 118.8
C81 C86 H86A 118.8
F21 C87 F20 105.2(6)
F21 C87 F19 106.3(6)
F20 C87 F19 104.9(5)
F21 C87 C85 114.0(5)
F20 C87 C85 112.9(5)
F19 C87 C85 112.8(5)
F24 C88 F23 105.5(7)
F24 C88 F22 104.0(7)
F23 C88 F22 105.6(6)
F24 C88 C83 112.7(6)
F23 C88 C83 114.6(7)
F22 C88 C83 113.6(6)
C90 C89 C94 114.6(5)
C90 C89 B2 120.8(5)
C94 C89 B2 124.3(5)
C91 C90 C89 122.7(6)
C91 C90 H90A 118.7
C89 C90 H90A 118.7
C92 C91 C90 120.8(5)
C92 C91 C96 119.1(6)
C90 C91 C96 120.1(6)
C91 C92 C93 118.8(6)
C91 C92 H92A 120.6
C93 C92 H92A 120.6
C92 C93 C94 120.2(6)
C92 C93 C95 119.0(5)
C94 C93 C95 120.8(5)
C93 C94 C89 122.8(5)
C93 C94 H94A 118.6
C89 C94 H94A 118.6
F25 C95 F26 109.3(7)
F25 C95 F27 104.3(7)
F26 C95 F27 100.5(6)
F25 C95 C93 116.0(6)
F26 C95 C93 113.9(6)
F27 C95 C93 111.3(6)
F30' C96 F29 124.4(10)
F30' C96 F30 36.7(5)
F29 C96 F30 119.8(8)
F30' C96 F29' 121.3(8)
F29 C96 F29' 25.1(6)
F30 C96 F29' 135.2(9)
F30' C96 C91 117.7(8)
F29 C96 C91 117.6(8)
F30 C96 C91 112.6(6)
F29' C96 C91 111.6(8)
F30' C96 F28 59.8(6)
F29 C96 F28 102.9(6)
F30 C96 F28 96.5(6)
F29' C96 F28 80.9(6)
C91 C96 F28 102.4(5)
F30' C96 F28' 99.7(6)
F29 C96 F28' 70.8(6)
F30 C96 F28' 65.7(6)
F29' C96 F28' 95.9(6)
C91 C96 F28' 105.2(6)
F28 C96 F28' 151.3(6)
C102 C97 C98 114.8(5)
C102 C97 B2 126.2(5)
C98 C97 B2 119.0(5)
C99 C98 C97 122.9(5)
C99 C98 H98A 118.6
C97 C98 H98A 118.6
C98 C99 C100 119.5(6)
C98 C99 C104 119.0(6)
C100 C99 C104 121.4(6)
C101 C100 C99 119.0(6)
C101 C100 H10B 120.5
C99 C100 H10B 120.5
C100 C101 C102 120.3(5)
C100 C101 C103 120.2(6)
C102 C101 C103 119.5(6)
C101 C102 C97 123.4(5)
C101 C102 H10C 118.3
C97 C102 H10C 118.3
F33 C103 F31 107.3(6)
F33 C103 F32 106.5(6)
F31 C103 F32 104.2(6)
F33 C103 C101 113.1(6)
F31 C103 C101 112.6(6)
F32 C103 C101 112.5(6)
F34 C104 F35 109.4(7)
F34 C104 F36 104.2(7)
F35 C104 F36 103.6(7)
F34 C104 C99 113.5(6)
F35 C104 C99 112.8(6)
F36 C104 C99 112.5(7)
C110 C105 C106 114.9(5)
C110 C105 B2 123.3(5)
C106 C105 B2 121.5(5)
C107 C106 C105 122.7(5)
C107 C106 H10D 118.7
C105 C106 H10D 118.7
C108 C107 C106 120.1(6)
C108 C107 C112 119.9(6)
C106 C107 C112 120.0(5)
C109 C108 C107 118.7(5)
C109 C108 H10E 120.6
C107 C108 H10E 120.6
C108 C109 C110 121.3(5)
C108 C109 C111 120.4(5)
C110 C109 C111 118.2(5)
C109 C110 C105 122.2(5)
C109 C110 H11D 118.9
C105 C110 H11D 118.9
F39 C111 F38 105.8(6)
F39 C111 F37 107.1(6)
F38 C111 F37 105.4(5)
F39 C111 C109 113.2(5)
F38 C111 C109 112.4(6)
F37 C111 C109 112.3(6)
F42 C112 F40 105.1(7)
F42 C112 F41 107.4(7)
F40 C112 F41 103.1(6)
F42 C112 C107 112.7(7)
F40 C112 C107 113.9(6)
F41 C112 C107 113.7(6)
C118 C113 C114 115.0(5)
C118 C113 B2 126.1(5)
C114 C113 B2 118.5(5)
C115 C114 C113 122.9(5)
C115 C114 H11E 118.5
C113 C114 H11E 118.5
C114 C115 C116 121.2(5)
C114 C115 C120 121.0(5)
C116 C115 C120 117.8(5)
C115 C116 C117 117.7(5)
C115 C116 H11F 121.1
C117 C116 H11F 121.1
C118 C117 C116 120.9(5)
C118 C117 C119 121.2(5)
C116 C117 C119 117.8(5)
C117 C118 C113 122.2(5)
C117 C118 H11G 118.9
C113 C118 H11G 118.9
F45 C119 F43 107.7(6)
F45 C119 F44 105.7(6)
F43 C119 F44 103.9(6)
F45 C119 C117 114.0(6)
F43 C119 C117 112.4(6)
F44 C119 C117 112.3(6)
F48 C120 F46 107.8(5)
F48 C120 F47 106.2(6)
F46 C120 F47 106.3(5)
F48 C120 C115 111.6(5)
F46 C120 C115 112.4(6)
F47 C120 C115 112.1(5)

loop_
_geom_bond_atom_site_label_1
_geom_bond_atom_site_label_2
_geom_bond_distance
Fe1 C2 2.079(5)
Fe1 C1 2.081(6)
Fe1 P1 2.3051(17)
Fe1 P2 2.318(2)
Fe2 C30 2.071(6)
Fe2 C29 2.073(5)
Fe2 P3 2.2896(19)
Fe2 P4 2.3429(18)
B1 C81 1.644(9)
B1 C73 1.634(8)
B1 C65 1.649(8)
B1 C57 1.658(8)
B2 C105 1.632(8)
B2 C89 1.637(8)
B2 C97 1.642(9)
B2 C113 1.640(8)
N1 C1 1.369(7)
N1 C3 1.388(8)
N1 C7 1.484(8)
N2 C1 1.367(8)
N2 C4 1.381(7)
N2 C10 1.506(8)
N3 C2 1.376(7)
N3 C13 1.407(7)
N3 C17 1.474(8)
N4 C2 1.355(7)
N4 C14 1.405(7)
N4 C20 1.460(7)
N5 C29 1.372(7)
N5 C31 1.387(7)
N5 C35 1.483(8)
N6 C29 1.374(7)
N6 C32 1.394(7)
N6 C38 1.477(8)
N7 C30 1.369(7)
N7 C41 1.406(8)
N7 C45 1.463(7)
N8 C30 1.378(7)
N8 C42 1.389(8)
N8 C48 1.480(7)
P1 C25 1.832(7)
P1 C23 1.831(6)
P1 C24 1.848(7)
P2 C26 1.828(7)
P2 C27 1.837(7)
P2 C28 1.841(6)
P3 C53 1.823(8)
P3 C51 1.829(7)
P3 C52 1.832(8)
P4 C56 1.804(7)
P4 C54 1.826(7)
P4 C55 1.826(8)
F1 C63 1.333(8)
F2 C63 1.334(7)
F3 C63 1.321(7)
F4 C64 1.281(9)
F5 C64 1.299(8)
F6 C64 1.302(9)
F7 C71 1.325(8)
F8 C71 1.326(7)
F9 C71 1.295(8)
F10 C72 1.297(8)
F11 C72 1.299(8)
F12 C72 1.298(8)
F13 C79 1.335(7)
F14 C79 1.324(7)
F15 C79 1.332(7)
F16 C80 1.306(7)
F17 C80 1.333(8)
F18 C80 1.322(8)
F19 C87 1.332(7)
F20 C87 1.319(7)
F21 C87 1.306(7)
F22 C88 1.304(9)
F23 C88 1.290(8)
F24 C88 1.294(8)
F25 C95 1.288(8)
F26 C95 1.314(8)
F27 C95 1.348(8)
F28 C96 1.534(7)
F29 C96 1.302(8)
F30 C96 1.368(8)
F28' C96 1.548(8)
F29' C96 1.367(8)
F30' C96 1.294(8)
F31 C103 1.319(7)
F32 C103 1.341(8)
F33 C103 1.315(8)
F34 C104 1.291(8)
F35 C104 1.308(8)
F36 C104 1.328(9)
F37 C111 1.326(7)
F38 C111 1.326(8)
F39 C111 1.316(8)
F40 C112 1.318(8)
F41 C112 1.315(8)
F42 C112 1.254(9)
F43 C119 1.317(8)
F44 C119 1.337(8)
F45 C119 1.312(7)
F46 C120 1.334(7)
F47 C120 1.335(7)
F48 C120 1.332(7)
C3 C4 1.360(10)
C3 C5 1.508(8)
C4 C6 1.506(10)
C5 H5A 0.9800
C5 H5B 0.9800
C5 H5C 0.9800
C6 H6A 0.9800
C6 H6B 0.9800
C6 H6C 0.9800
C7 C8 1.510(9)
C7 C9 1.522(9)
C7 H7A 1.0000
C8 H8A 0.9800
C8 H8B 0.9800
C8 H8C 0.9800
C9 H9A 0.9800
C9 H9B 0.9800
C9 H9C 0.9800
C10 C12 1.516(9)
C10 C11 1.534(9)
C10 H10A 1.0000
C11 H11A 0.9800
C11 H11B 0.9800
C11 H11C 0.9800
C12 H12A 0.9800
C12 H12B 0.9800
C12 H12C 0.9800
C13 C14 1.338(9)
C13 C15 1.492(8)
C14 C16 1.485(8)
C15 H15A 0.9800
C15 H15B 0.9800
C15 H15C 0.9800
C16 H16A 0.9800
C16 H16B 0.9800
C16 H16C 0.9800
C17 C19 1.513(10)
C17 C18 1.538(10)
C17 H17A 1.0000
C18 H18A 0.9800
C18 H18B 0.9800
C18 H18C 0.9800
C19 H19A 0.9800
C19 H19B 0.9800
C19 H19C 0.9800
C20 C21 1.529(9)
C20 C22 1.532(9)
C20 H20A 1.0000
C21 H21A 0.9800
C21 H21B 0.9800
C21 H21C 0.9800
C22 H22A 0.9800
C22 H22B 0.9800
C22 H22C 0.9800
C23 H23A 0.9800
C23 H23B 0.9800
C23 H23C 0.9800
C24 H24A 0.9800
C24 H24B 0.9800
C24 H24C 0.9800
C25 H25A 0.9800
C25 H25B 0.9800
C25 H25C 0.9800
C26 H26A 0.9800
C26 H26B 0.9800
C26 H26C 0.9800
C27 H27A 0.9800
C27 H27B 0.9800
C27 H27C 0.9800
C28 H28A 0.9800
C28 H28B 0.9800
C28 H28C 0.9800
C31 C32 1.345(9)
C31 C33 1.492(9)
C32 C34 1.521(8)
C33 H33A 0.9800
C33 H33B 0.9800
C33 H33C 0.9800
C34 H34A 0.9800
C34 H34B 0.9800
C34 H34C 0.9800
C35 C36 1.525(9)
C35 C37 1.534(8)
C35 H35A 1.0000
C36 H36A 0.9800
C36 H36B 0.9800
C36 H36C 0.9800
C37 H37A 0.9800
C37 H37B 0.9800
C37 H37C 0.9800
C38 C40 1.525(9)
C38 C39 1.525(9)
C38 H38A 1.0000
C39 H39A 0.9800
C39 H39B 0.9800
C39 H39C 0.9800
C40 H40A 0.9800
C40 H40B 0.9800
C40 H40C 0.9800
C41 C42 1.339(9)
C41 C43 1.506(9)
C42 C44 1.502(9)
C43 H43A 0.9800
C43 H43B 0.9800
C43 H43C 0.9800
C44 H44A 0.9800
C44 H44B 0.9800
C44 H44C 0.9800
C45 C47 1.532(10)
C45 C46 1.544(9)
C45 H45A 1.0000
C46 H46A 0.9800
C46 H46B 0.9800
C46 H46C 0.9800
C47 H47A 0.9800
C47 H47B 0.9800
C47 H47C 0.9800
C48 C50 1.520(9)
C48 C49 1.532(8)
C48 H48A 1.0000
C49 H49A 0.9800
C49 H49B 0.9800
C49 H49C 0.9800
C50 H50A 0.9800
C50 H50B 0.9800
C50 H50C 0.9800
C51 H51A 0.9800
C51 H51B 0.9800
C51 H51C 0.9800
C52 H52A 0.9800
C52 H52B 0.9800
C52 H52C 0.9800
C53 H53A 0.9800
C53 H53B 0.9800
C53 H53C 0.9800
C54 H54A 0.9800
C54 H54B 0.9800
C54 H54C 0.9800
C55 H55A 0.9800
C55 H55B 0.9800
C55 H55C 0.9800
C56 H56A 0.9800
C56 H56B 0.9800
C56 H56C 0.9800
C57 C62 1.386(8)
C57 C58 1.394(8)
C58 C59 1.381(8)
C58 H58A 0.9500
C59 C60 1.379(8)
C59 C64 1.511(9)
C60 C61 1.386(8)
C60 H60A 0.9500
C61 C62 1.402(8)
C61 C63 1.482(8)
C62 H62A 0.9500
C65 C66 1.379(7)
C65 C70 1.401(8)
C66 C67 1.388(8)
C66 H66A 0.9500
C67 C68 1.399(8)
C67 C72 1.470(8)
C68 C69 1.381(8)
C68 H68A 0.9500
C69 C70 1.378(8)
C69 C71 1.494(9)
C70 H70A 0.9500
C73 C74 1.396(8)
C73 C78 1.402(8)
C74 C75 1.380(7)
C74 H74A 0.9500
C75 C76 1.390(8)
C75 C80 1.487(9)
C76 C77 1.388(8)
C76 H76A 0.9500
C77 C78 1.385(7)
C77 C79 1.492(8)
C78 H78A 0.9500
C81 C82 1.388(7)
C81 C86 1.399(8)
C82 C83 1.383(8)
C82 H82A 0.9500
C83 C84 1.393(9)
C83 C88 1.482(8)
C84 C85 1.374(8)
C84 H84A 0.9500
C85 C86 1.390(8)
C85 C87 1.488(8)
C86 H86A 0.9500
C89 C90 1.412(7)
C89 C94 1.408(8)
C90 C91 1.383(8)
C90 H90A 0.9500
C91 C92 1.373(9)
C91 C96 1.507(9)
C92 C93 1.389(8)
C92 H92A 0.9500
C93 C94 1.386(8)
C93 C95 1.479(9)
C94 H94A 0.9500
C97 C102 1.389(7)
C97 C98 1.413(8)
C98 C99 1.386(8)
C98 H98A 0.9500
C99 C100 1.394(8)
C99 C104 1.489(9)
C100 C101 1.377(8)
C100 H10B 0.9500
C101 C102 1.380(8)
C101 C103 1.493(8)
C102 H10C 0.9500
C105 C110 1.401(7)
C105 C106 1.407(8)
C106 C107 1.392(8)
C106 H10D 0.9500
C107 C108 1.377(8)
C107 C112 1.491(9)
C108 C109 1.366(8)
C108 H10E 0.9500
C109 C110 1.386(8)
C109 C111 1.518(8)
C110 H11D 0.9500
C113 C118 1.408(7)
C113 C114 1.413(7)
C114 C115 1.363(7)
C114 H11E 0.9500
C115 C116 1.385(8)
C115 C120 1.516(8)
C116 C117 1.399(8)
C116 H11F 0.9500
C117 C118 1.376(7)
C117 C119 1.494(8)
C118 H11G 0.9500

loop_
_geom_torsion_atom_site_label_1
_geom_torsion_atom_site_label_2
_geom_torsion_atom_site_label_3
_geom_torsion_atom_site_label_4
_geom_torsion
C2 Fe1 P1 C25 50.9(4)
C1 Fe1 P1 C25 -66.2(3)
P2 Fe1 P1 C25 166.4(3)
C2 Fe1 P1 C23 167.9(3)
C1 Fe1 P1 C23 50.7(3)
P2 Fe1 P1 C23 -76.6(3)
C2 Fe1 P1 C24 -74.3(4)
C1 Fe1 P1 C24 168.5(4)
P2 Fe1 P1 C24 41.2(3)
C2 Fe1 P2 C26 52.0(3)
C1 Fe1 P2 C26 170.6(3)
P1 Fe1 P2 C26 -76.1(3)
C2 Fe1 P2 C27 -66.3(3)
C1 Fe1 P2 C27 52.4(4)
P1 Fe1 P2 C27 165.7(3)
C2 Fe1 P2 C28 170.0(3)
C1 Fe1 P2 C28 -71.3(3)
P1 Fe1 P2 C28 42.0(3)
C30 Fe2 P3 C53 -178.1(4)
C29 Fe2 P3 C53 -62.7(4)
P4 Fe2 P3 C53 51.3(4)
C30 Fe2 P3 C51 62.2(3)
C29 Fe2 P3 C51 177.6(3)
P4 Fe2 P3 C51 -68.4(3)
C30 Fe2 P3 C52 -53.3(4)
C29 Fe2 P3 C52 62.2(4)
P4 Fe2 P3 C52 176.2(3)
C30 Fe2 P4 C56 158.7(4)
C29 Fe2 P4 C56 43.5(4)
P3 Fe2 P4 C56 -83.0(3)
C30 Fe2 P4 C54 -85.7(4)
C29 Fe2 P4 C54 159.1(4)
P3 Fe2 P4 C54 32.6(4)
C30 Fe2 P4 C55 41.9(4)
C29 Fe2 P4 C55 -73.3(4)
P3 Fe2 P4 C55 160.2(3)
C3 N1 C1 N2 0.3(6)
C7 N1 C1 N2 178.2(5)
C3 N1 C1 Fe1 -175.9(4)
C7 N1 C1 Fe1 2.1(8)
C4 N2 C1 N1 -0.4(6)
C10 N2 C1 N1 178.0(5)
C4 N2 C1 Fe1 176.0(4)
C10 N2 C1 Fe1 -5.7(8)
C2 Fe1 C1 N1 126.2(5)
P1 Fe1 C1 N1 -104.2(5)
P2 Fe1 C1 N1 6.7(6)
C2 Fe1 C1 N2 -49.2(5)
P1 Fe1 C1 N2 80.5(5)
P2 Fe1 C1 N2 -168.7(4)
C14 N4 C2 N3 -0.2(7)
C20 N4 C2 N3 -176.2(5)
C14 N4 C2 Fe1 -173.4(4)
C20 N4 C2 Fe1 10.6(9)
C13 N3 C2 N4 -0.6(7)
C17 N3 C2 N4 177.2(5)
C13 N3 C2 Fe1 173.4(4)
C17 N3 C2 Fe1 -8.9(8)
C1 Fe1 C2 N4 115.8(6)
P1 Fe1 C2 N4 -1.4(7)
P2 Fe1 C2 N4 -113.6(5)
C1 Fe1 C2 N3 -56.3(5)
P1 Fe1 C2 N3 -173.5(4)
P2 Fe1 C2 N3 74.3(5)
C1 N1 C3 C4 -0.1(7)
C7 N1 C3 C4 -177.8(6)
C1 N1 C3 C5 -178.5(6)
C7 N1 C3 C5 3.8(10)
N1 C3 C4 N2 -0.1(7)
C5 C3 C4 N2 178.2(6)
N1 C3 C4 C6 177.6(7)
C5 C3 C4 C6 -4.0(12)
C1 N2 C4 C3 0.3(7)
C10 N2 C4 C3 -177.9(6)
C1 N2 C4 C6 -177.5(6)
C10 N2 C4 C6 4.3(10)
C1 N1 C7 C8 112.2(6)
C3 N1 C7 C8 -70.3(8)
C1 N1 C7 C9 -117.6(6)
C3 N1 C7 C9 60.0(8)
C1 N2 C10 C12 -122.4(6)
C4 N2 C10 C12 55.7(8)
C1 N2 C10 C11 110.0(6)
C4 N2 C10 C11 -72.0(8)
C2 N3 C13 C14 1.1(7)
C17 N3 C13 C14 -176.4(6)
C2 N3 C13 C15 -179.7(6)
C17 N3 C13 C15 2.7(11)
N3 C13 C14 N4 -1.2(7)
C15 C13 C14 N4 179.7(7)
N3 C13 C14 C16 -179.2(6)
C15 C13 C14 C16 1.6(12)
C2 N4 C14 C13 0.9(7)
C20 N4 C14 C13 176.6(6)
C2 N4 C14 C16 179.0(6)
C20 N4 C14 C16 -5.3(10)
C2 N3 C17 C19 -123.6(7)
C13 N3 C17 C19 53.8(9)
C2 N3 C17 C18 110.6(6)
C13 N3 C17 C18 -72.0(8)
C2 N4 C20 C21 -125.0(6)
C14 N4 C20 C21 59.7(8)
C2 N4 C20 C22 105.8(6)
C14 N4 C20 C22 -69.6(8)
C31 N5 C29 N6 -1.4(6)
C35 N5 C29 N6 179.0(5)
C31 N5 C29 Fe2 172.6(4)
C35 N5 C29 Fe2 -7.1(7)
C32 N6 C29 N5 1.4(6)
C38 N6 C29 N5 -177.2(5)
C32 N6 C29 Fe2 -172.0(4)
C38 N6 C29 Fe2 9.4(8)
C30 Fe2 C29 N5 -57.1(5)
P3 Fe2 C29 N5 -174.8(4)
P4 Fe2 C29 N5 73.0(5)
C30 Fe2 C29 N6 115.1(5)
P3 Fe2 C29 N6 -2.7(6)
P4 Fe2 C29 N6 -114.9(5)
C41 N7 C30 N8 1.1(6)
C45 N7 C30 N8 -174.0(5)
C41 N7 C30 Fe2 -171.0(4)
C45 N7 C30 Fe2 13.9(8)
C42 N8 C30 N7 -1.2(6)
C48 N8 C30 N7 179.3(5)
C42 N8 C30 Fe2 171.1(4)
C48 N8 C30 Fe2 -8.4(7)
C29 Fe2 C30 N7 122.6(5)
P3 Fe2 C30 N7 -109.3(5)
P4 Fe2 C30 N7 6.3(6)
C29 Fe2 C30 N8 -47.8(5)
P3 Fe2 C30 N8 80.3(5)
P4 Fe2 C30 N8 -164.1(4)
C29 N5 C31 C32 0.8(7)
C35 N5 C31 C32 -179.6(6)
C29 N5 C31 C33 -178.2(6)
C35 N5 C31 C33 1.4(10)
N5 C31 C32 N6 0.1(7)
C33 C31 C32 N6 179.1(7)
N5 C31 C32 C34 178.7(6)
C33 C31 C32 C34 -2.3(12)
C29 N6 C32 C31 -1.0(7)
C38 N6 C32 C31 177.6(5)
C29 N6 C32 C34 -179.6(6)
C38 N6 C32 C34 -1.1(10)
C29 N5 C35 C36 109.8(6)
C31 N5 C35 C36 -69.8(8)
C29 N5 C35 C37 -123.5(6)
C31 N5 C35 C37 56.9(8)
C29 N6 C38 C40 106.5(6)
C32 N6 C38 C40 -71.9(7)
C29 N6 C38 C39 -124.1(6)
C32 N6 C38 C39 57.5(8)
C30 N7 C41 C42 -0.7(7)
C45 N7 C41 C42 174.0(6)
C30 N7 C41 C43 177.1(5)
C45 N7 C41 C43 -8.2(9)
N7 C41 C42 N8 0.0(6)
C43 C41 C42 N8 -177.8(6)
N7 C41 C42 C44 179.6(6)
C43 C41 C42 C44 1.8(11)
C30 N8 C42 C41 0.8(7)
C48 N8 C42 C41 -179.8(5)
C30 N8 C42 C44 -178.8(6)
C48 N8 C42 C44 0.6(9)
C30 N7 C45 C47 105.1(7)
C41 N7 C45 C47 -69.2(8)
C30 N7 C45 C46 -125.3(6)
C41 N7 C45 C46 60.4(8)
C30 N8 C48 C50 110.3(6)
C42 N8 C48 C50 -69.1(7)
C30 N8 C48 C49 -123.0(6)
C42 N8 C48 C49 57.6(8)
C81 B1 C57 C62 -39.9(7)
C73 B1 C57 C62 83.2(6)
C65 B1 C57 C62 -156.7(5)
C81 B1 C57 C58 149.7(5)
C73 B1 C57 C58 -87.1(6)
C65 B1 C57 C58 32.9(7)
C62 C57 C58 C59 0.9(8)
B1 C57 C58 C59 171.7(5)
C57 C58 C59 C60 -1.6(9)
C57 C58 C59 C64 179.8(6)
C58 C59 C60 C61 1.1(8)
C64 C59 C60 C61 179.6(6)
C59 C60 C61 C62 0.0(8)
C59 C60 C61 C63 179.9(5)
C58 C57 C62 C61 0.2(8)
B1 C57 C62 C61 -170.7(5)
C60 C61 C62 C57 -0.7(8)
C63 C61 C62 C57 179.4(5)
C60 C61 C63 F3 12.1(9)
C62 C61 C63 F3 -168.0(5)
C60 C61 C63 F1 132.6(6)
C62 C61 C63 F1 -47.6(8)
C60 C61 C63 F2 -108.6(7)
C62 C61 C63 F2 71.3(8)
C58 C59 C64 F4 78.3(9)
C60 C59 C64 F4 -100.2(8)
C58 C59 C64 F5 -39.2(9)
C60 C59 C64 F5 142.2(6)
C58 C59 C64 F6 -159.4(7)
C60 C59 C64 F6 22.0(10)
C81 B1 C65 C66 89.5(6)
C73 B1 C65 C66 -36.5(7)
C57 B1 C65 C66 -150.7(5)
C81 B1 C65 C70 -84.3(6)
C73 B1 C65 C70 149.8(5)
C57 B1 C65 C70 35.5(7)
C70 C65 C66 C67 -2.3(8)
B1 C65 C66 C67 -176.6(5)
C65 C66 C67 C68 1.2(9)
C65 C66 C67 C72 -179.7(6)
C66 C67 C68 C69 1.8(9)
C72 C67 C68 C69 -177.3(6)
C67 C68 C69 C70 -3.5(9)
C67 C68 C69 C71 177.3(6)
C68 C69 C70 C65 2.4(9)
C71 C69 C70 C65 -178.5(6)
C66 C65 C70 C69 0.5(8)
B1 C65 C70 C69 174.6(5)
C68 C69 C71 F9 34.4(9)
C70 C69 C71 F9 -144.7(6)
C68 C69 C71 F8 155.8(6)
C70 C69 C71 F8 -23.4(9)
C68 C69 C71 F7 -85.2(8)
C70 C69 C71 F7 95.6(7)
C66 C67 C72 F10 -71.4(8)
C68 C67 C72 F10 107.7(8)
C66 C67 C72 F12 48.2(9)
C68 C67 C72 F12 -132.7(7)
C66 C67 C72 F11 169.1(6)
C68 C67 C72 F11 -11.8(9)
C81 B1 C73 C74 30.3(7)
C65 B1 C73 C74 150.4(5)
C57 B1 C73 C74 -89.2(6)
C81 B1 C73 C78 -158.0(5)
C65 B1 C73 C78 -38.0(7)
C57 B1 C73 C78 82.5(6)
C78 C73 C74 C75 2.9(8)
B1 C73 C74 C75 175.0(5)
C73 C74 C75 C76 -2.6(8)
C73 C74 C75 C80 177.5(5)
C74 C75 C76 C77 1.1(8)
C80 C75 C76 C77 -179.1(5)
C75 C76 C77 C78 0.0(8)
C75 C76 C77 C79 -176.9(5)
C76 C77 C78 C73 0.5(8)
C79 C77 C78 C73 177.4(5)
C74 C73 C78 C77 -1.9(8)
B1 C73 C78 C77 -174.2(5)
C78 C77 C79 F14 -177.7(5)
C76 C77 C79 F14 -0.9(8)
C78 C77 C79 F15 60.1(7)
C76 C77 C79 F15 -123.0(6)
C78 C77 C79 F13 -58.1(7)
C76 C77 C79 F13 118.7(6)
C74 C75 C80 F16 -173.6(6)
C76 C75 C80 F16 6.6(9)
C74 C75 C80 F18 -49.6(8)
C76 C75 C80 F18 130.6(6)
C74 C75 C80 F17 66.7(7)
C76 C75 C80 F17 -113.1(6)
C73 B1 C81 C82 -158.7(5)
C65 B1 C81 C82 77.6(6)
C57 B1 C81 C82 -43.7(7)
C73 B1 C81 C86 26.9(8)
C65 B1 C81 C86 -96.8(6)
C57 B1 C81 C86 141.9(5)
C86 C81 C82 C83 -0.5(8)
B1 C81 C82 C83 -175.3(5)
C81 C82 C83 C84 -0.9(9)
C81 C82 C83 C88 179.8(6)
C82 C83 C84 C85 0.6(9)
C88 C83 C84 C85 180.0(6)
C83 C84 C85 C86 0.9(8)
C83 C84 C85 C87 -178.3(5)
C84 C85 C86 C81 -2.4(8)
C87 C85 C86 C81 176.8(5)
C82 C81 C86 C85 2.1(8)
B1 C81 C86 C85 176.8(5)
C84 C85 C87 F21 11.8(8)
C86 C85 C87 F21 -167.5(6)
C84 C85 C87 F20 -108.2(7)
C86 C85 C87 F20 72.6(7)
C84 C85 C87 F19 133.1(6)
C86 C85 C87 F19 -46.1(8)
C82 C83 C88 F24 80.2(9)
C84 C83 C88 F24 -99.1(8)
C82 C83 C88 F23 -159.2(7)
C84 C83 C88 F23 21.5(10)
C82 C83 C88 F22 -37.7(10)
C84 C83 C88 F22 142.9(7)
C105 B2 C89 C90 -75.0(6)
C97 B2 C89 C90 44.8(7)
C113 B2 C89 C90 160.3(5)
C105 B2 C89 C94 99.0(6)
C97 B2 C89 C94 -141.3(5)
C113 B2 C89 C94 -25.7(7)
C94 C89 C90 C91 2.6(9)
B2 C89 C90 C91 177.1(6)
C89 C90 C91 C92 -3.1(11)
C89 C90 C91 C96 176.1(6)
C90 C91 C92 C93 1.8(11)
C96 C91 C92 C93 -177.4(6)
C91 C92 C93 C94 -0.2(10)
C91 C92 C93 C95 -179.8(7)
C92 C93 C94 C89 -0.2(9)
C95 C93 C94 C89 179.5(6)
C90 C89 C94 C93 -1.0(8)
B2 C89 C94 C93 -175.3(5)
C92 C93 C95 F25 -9.5(11)
C94 C93 C95 F25 170.8(7)
C92 C93 C95 F26 118.8(7)
C94 C93 C95 F26 -60.9(9)
C92 C93 C95 F27 -128.5(7)
C94 C93 C95 F27 51.8(9)
C92 C91 C96 F30' -124.9(9)
C90 C91 C96 F30' 55.8(11)
C92 C91 C96 F29 49.2(11)
C90 C91 C96 F29 -130.0(8)
C92 C91 C96 F30 -165.2(7)
C90 C91 C96 F30 15.5(10)
C92 C91 C96 F29' 22.3(10)
C90 C91 C96 F29' -156.9(7)
C92 C91 C96 F28 -62.7(8)
C90 C91 C96 F28 118.0(7)
C92 C91 C96 F28' 125.1(7)
C90 C91 C96 F28' -54.1(8)
C105 B2 C97 C102 135.0(5)
C89 B2 C97 C102 18.5(7)
C113 B2 C97 C102 -101.9(6)
C105 B2 C97 C98 -47.3(6)
C89 B2 C97 C98 -163.8(5)
C113 B2 C97 C98 75.9(6)
C102 C97 C98 C99 0.3(8)
B2 C97 C98 C99 -177.7(5)
C97 C98 C99 C100 -1.2(9)
C97 C98 C99 C104 -179.2(6)
C98 C99 C100 C101 1.1(9)
C104 C99 C100 C101 179.0(6)
C99 C100 C101 C102 0.0(8)
C99 C100 C101 C103 -178.0(6)
C100 C101 C102 C97 -1.0(9)
C103 C101 C102 C97 177.0(5)
C98 C97 C102 C101 0.8(8)
B2 C97 C102 C101 178.6(5)
C100 C101 C103 F33 17.8(9)
C102 C101 C103 F33 -160.2(6)
C100 C101 C103 F31 -104.0(7)
C102 C101 C103 F31 77.9(8)
C100 C101 C103 F32 138.6(6)
C102 C101 C103 F32 -39.5(8)
C98 C99 C104 F34 -168.1(7)
C100 C99 C104 F34 14.0(11)
C98 C99 C104 F35 -42.8(10)
C100 C99 C104 F35 139.2(7)
C98 C99 C104 F36 73.9(8)
C100 C99 C104 F36 -104.1(8)
C89 B2 C105 C110 94.8(6)
C97 B2 C105 C110 -26.4(7)
C113 B2 C105 C110 -142.7(5)
C89 B2 C105 C106 -79.0(6)
C97 B2 C105 C106 159.8(5)
C113 B2 C105 C106 43.6(7)
C110 C105 C106 C107 2.5(8)
B2 C105 C106 C107 176.8(5)
C105 C106 C107 C108 -1.0(9)
C105 C106 C107 C112 178.8(6)
C106 C107 C108 C109 -1.4(9)
C112 C107 C108 C109 178.8(6)
C107 C108 C109 C110 2.0(9)
C107 C108 C109 C111 -176.9(6)
C108 C109 C110 C105 -0.3(9)
C111 C109 C110 C105 178.6(5)
C106 C105 C110 C109 -1.9(8)
B2 C105 C110 C109 -176.0(5)
C108 C109 C111 F39 101.3(7)
C110 C109 C111 F39 -77.6(8)
C108 C109 C111 F38 -138.8(6)
C110 C109 C111 F38 42.2(8)
C108 C109 C111 F37 -20.1(9)
C110 C109 C111 F37 160.9(6)
C108 C107 C112 F42 -83.5(9)
C106 C107 C112 F42 96.7(9)
C108 C107 C112 F40 36.2(10)
C106 C107 C112 F40 -143.6(7)
C108 C107 C112 F41 153.9(7)
C106 C107 C112 F41 -25.9(10)
C105 B2 C113 C118 16.7(8)
C89 B2 C113 C118 135.6(6)
C97 B2 C113 C118 -103.4(6)
C105 B2 C113 C114 -170.7(5)
C89 B2 C113 C114 -51.8(7)
C97 B2 C113 C114 69.2(6)
C118 C113 C114 C115 -0.6(8)
B2 C113 C114 C115 -174.0(5)
C113 C114 C115 C116 -1.1(9)
C113 C114 C115 C120 179.1(6)
C114 C115 C116 C117 0.9(9)
C120 C115 C116 C117 -179.2(6)
C115 C116 C117 C118 0.9(9)
C115 C116 C117 C119 177.7(6)
C116 C117 C118 C113 -2.6(9)
C119 C117 C118 C113 -179.3(6)
C114 C113 C118 C117 2.4(8)
B2 C113 C118 C117 175.2(5)
C118 C117 C119 F45 -151.9(6)
C116 C117 C119 F45 31.3(9)
C118 C117 C119 F43 -29.0(9)
C116 C117 C119 F43 154.2(6)
C118 C117 C119 F44 87.8(8)
C116 C117 C119 F44 -88.9(7)
C114 C115 C120 F48 -20.6(9)
C116 C115 C120 F48 159.6(6)
C114 C115 C120 F46 100.7(7)
C116 C115 C120 F46 -79.2(7)
C114 C115 C120 F47 -139.6(6)
C116 C115 C120 F47 40.6(8)
